data_4310321
loop_
_publ_author_name
'Aldjia Choualeb'
'Pierre Braunstein'
'Jacky Ros\'e'
'Richard Welter'

_publ_contact_author_address
;
Institut Le Bel, rue Blaise Pascal, 67000 STRASBOURG, FRANCE
;
_publ_contact_author_email braunst@chimie.u-strasbg.fr
_publ_contact_author_fax 0390241232
_publ_contact_author_name
;
Pierre Braunstein
;
_publ_contact_author_phone 0390241593
_publ_section_title
;
 Reactions of the Tetrahedral Clusters [MCo3(CO)12]- (M = Ru, Fe) with
 Functional Mono- and Diynes
;
_journal_name_full 'Inorganic Chemistry'
_journal_page_first 57
_journal_page_last 71
_journal_paper_doi 10.1021/ic034832k
_journal_volume 43
_journal_year 2004
_chemical_formula_moiety 'C15 H6 Co3 O10 Ru, N C8 H20'
_chemical_formula_sum 'C23 H26 Co3 N O10 Ru'
_chemical_formula_weight 754.31
_chemical_name_systematic
; 
 ? 
;
_space_group_IT_number 4
_symmetry_cell_setting monoclinic
_symmetry_space_group_name_Hall 'P 2yb'
_symmetry_space_group_name_H-M 'P 1 21 1'
_atom_sites_solution_hydrogens geom
_atom_sites_solution_primary direct
_atom_sites_solution_secondary difmap
_audit_creation_date 10-05-02
_audit_creation_method SHELXL-97
_cell_angle_alpha 90.0000
_cell_angle_beta 100.958(8)
_cell_angle_gamma 90.0000
_cell_formula_units_Z 4
_cell_length_a 12.037(4)
_cell_length_b 18.318(5)
_cell_length_c 13.362(4)
_cell_measurement_reflns_used 5212
_cell_measurement_temperature 173(2)
_cell_measurement_theta_max 27.485
_cell_measurement_theta_min 0.998
_cell_volume 2892.5(15)
_computing_cell_refinement 'Denzo (Nonius B.V., 1998)'
_computing_data_collection 'Collect (Nonius B.V., 1998)'
_computing_data_reduction 'Denzo (Nonius B.V., 1998)'
_computing_molecular_graphics 'PLATON 98 (Spek, 1998)'
_computing_publication_material 'SHELXL-97 (Sheldrick, 1997)'
_computing_structure_refinement 'SHELXL-97 (Sheldrick, 1997)'
_computing_structure_solution 'SHELXS-97 (Sheldrick, 1997)'
_diffrn_ambient_temperature 173(2)
_diffrn_measured_fraction_theta_full 0.998
_diffrn_measured_fraction_theta_max 0.998
_diffrn_measurement_device_type KappaCCD
_diffrn_measurement_method '\p scans'
_diffrn_radiation_monochromator graphite
_diffrn_radiation_source 'fine-focus sealed tube'
_diffrn_radiation_type MoK\a
_diffrn_radiation_wavelength 0.71073
_diffrn_reflns_av_R_equivalents 0.0000
_diffrn_reflns_av_sigmaI/netI 0.1020
_diffrn_reflns_limit_h_max 15
_diffrn_reflns_limit_h_min -15
_diffrn_reflns_limit_k_max 23
_diffrn_reflns_limit_k_min -21
_diffrn_reflns_limit_l_max 17
_diffrn_reflns_limit_l_min -17
_diffrn_reflns_number 12018
_diffrn_reflns_theta_full 27.46
_diffrn_reflns_theta_max 27.46
_diffrn_reflns_theta_min 2.71
_exptl_absorpt_coefficient_mu 2.253
_exptl_absorpt_correction_type none
_exptl_crystal_colour violet
_exptl_crystal_density_diffrn 1.732
_exptl_crystal_density_method 'not measured'
_exptl_crystal_description prism
_exptl_crystal_F_000 1504
_exptl_crystal_size_max 0.13
_exptl_crystal_size_mid 0.10
_exptl_crystal_size_min 0.08
_refine_diff_density_max 1.066
_refine_diff_density_min -0.677
_refine_diff_density_rms 0.109
_refine_ls_abs_structure_details 'Flack H D (1983), Acta Cryst. A39, 876-881'
_refine_ls_abs_structure_Flack 0.05(2)
_refine_ls_extinction_method none
_refine_ls_goodness_of_fit_ref 0.965
_refine_ls_hydrogen_treatment mixed
_refine_ls_matrix_type full
_refine_ls_number_parameters 606
_refine_ls_number_reflns 12018
_refine_ls_number_restraints 13
_refine_ls_restrained_S_all 0.965
_refine_ls_R_factor_all 0.1188
_refine_ls_R_factor_gt 0.0543
_refine_ls_shift/su_max 0.003
_refine_ls_shift/su_mean 0.000
_refine_ls_structure_factor_coef Fsqd
_refine_ls_weighting_details 'calc w=1/[\s^2^(Fo^2^)+(0.0773P)^2^+0.0000P] where P=(Fo^2^+2Fc^2^)/3'
_refine_ls_weighting_scheme calc
_refine_ls_wR_factor_gt 0.1279
_refine_ls_wR_factor_ref 0.1530
_reflns_number_gt 6888
_reflns_number_total 12018
_reflns_threshold_expression >2sigma(I)
_cod_data_source_file ic034832ksi20030716_070953.cif
_cod_data_source_block (NEt4)3
_cod_original_cell_volume 2892.6(15)
_cod_original_sg_symbol_H-M 'P 21'
_cod_database_code 4310321

loop_
_symmetry_equiv_pos_as_xyz
'x, y, z'
'-x, y+1/2, -z'

loop_
_atom_site_label
_atom_site_type_symbol
_atom_site_fract_x
_atom_site_fract_y
_atom_site_fract_z
_atom_site_U_iso_or_equiv
_atom_site_adp_type
_atom_site_occupancy
_atom_site_symmetry_multiplicity
_atom_site_calc_flag
_atom_site_refinement_flags
_atom_site_disorder_assembly
_atom_site_disorder_group
Ru1 Ru 0.55257(5) 0.75420(4) 0.07453(5) 0.0449(2) Uani 1 1 d . . .
Co3 Co 0.60720(9) 0.74289(7) 0.26746(8) 0.0499(3) Uani 1 1 d . . .
Co1 Co 0.69922(10) 0.84629(6) 0.19780(9) 0.0472(3) Uani 1 1 d . . .
Co2 Co 0.76180(10) 0.76715(6) 0.07021(9) 0.0487(3) Uani 1 1 d . . .
C9 C 0.4498(9) 0.8250(5) 0.0125(8) 0.062(3) Uani 1 1 d . . .
C10 C 0.4649(10) 0.6807(5) -0.0004(8) 0.065(3) Uani 1 1 d . . .
C3 C 0.6014(9) 0.8276(6) 0.3320(10) 0.085(4) Uani 1 1 d . . .
C8 C 0.4603(9) 0.7435(7) 0.1982(7) 0.072(3) Uani 1 1 d . . .
C7 C 0.5960(10) 0.6769(6) 0.3585(9) 0.083(4) Uani 1 1 d . . .
C1 C 0.6124(9) 0.9226(5) 0.1516(7) 0.059(3) Uani 1 1 d . . .
C2 C 0.8013(10) 0.8945(5) 0.2817(10) 0.073(3) Uani 1 1 d . . .
C4 C 0.8082(10) 0.8598(6) 0.0736(8) 0.073(3) Uani 1 1 d . . .
C6 C 0.6499(8) 0.7727(5) -0.0443(8) 0.059(3) Uani 1 1 d . . .
C5 C 0.8628(9) 0.7193(5) 0.0192(8) 0.071(3) Uani 1 1 d . . .
C11 C 0.7625(6) 0.7475(5) 0.2227(6) 0.0446(18) Uani 1 1 d . . .
C12 C 0.6958(7) 0.6939(5) 0.1671(7) 0.048(2) Uani 1 1 d . . .
C13 C 0.7247(8) 0.6146(6) 0.1663(8) 0.055(2) Uani 1 1 d . . .
C14 C 0.8248(10) 0.5938(6) 0.2491(12) 0.102(5) Uani 1 1 d . . .
H14A H 0.8527 0.6365 0.2875 0.152 Uiso 1 1 calc . . .
H14B H 0.8837 0.5735 0.2183 0.152 Uiso 1 1 calc . . .
H14C H 0.8012 0.5584 0.2936 0.152 Uiso 1 1 calc . . .
C15 C 0.6732(9) 0.5665(5) 0.1026(9) 0.070(3) Uani 1 1 d . . .
H15A H 0.6128 0.5805 0.0520 0.084 Uiso 1 1 calc . . .
H15B H 0.6968 0.5181 0.1075 0.084 Uiso 1 1 calc . . .
O9 O 0.3855(7) 0.8685(4) -0.0258(7) 0.100(3) Uani 1 1 d . . .
O10 O 0.4090(8) 0.6367(4) -0.0471(7) 0.098(3) Uani 1 1 d . . .
O3 O 0.5780(9) 0.8715(4) 0.3868(7) 0.110(3) Uani 1 1 d . . .
O8 O 0.3657(7) 0.7393(8) 0.2066(6) 0.129(4) Uani 1 1 d . . .
O7 O 0.5907(11) 0.6365(6) 0.4251(9) 0.167(5) Uani 1 1 d . . .
O1 O 0.5573(7) 0.9702(4) 0.1259(7) 0.097(3) Uani 1 1 d . . .
O2 O 0.8732(8) 0.9263(5) 0.3356(8) 0.123(4) Uani 1 1 d . . .
O4 O 0.8531(7) 0.9121(4) 0.0519(6) 0.097(3) Uani 1 1 d . . .
O6 O 0.6287(7) 0.7851(4) -0.1316(6) 0.089(2) Uani 1 1 d . . .
O5 O 0.9294(8) 0.6877(6) -0.0119(7) 0.129(4) Uani 1 1 d . . .
Ru2 Ru 0.07957(6) 0.74320(4) 0.57185(5) 0.0495(2) Uani 1 1 d . . .
Co6 Co 0.20301(11) 0.84110(6) 0.67215(9) 0.0484(3) Uani 1 1 d . . .
Co4 Co 0.12166(9) 0.75644(7) 0.77869(8) 0.0481(3) Uani 1 1 d . . .
Co5 Co 0.19015(11) 0.64877(7) 0.69453(10) 0.0567(4) Uani 1 1 d . . .
C32 C 0.0780(9) 0.7216(5) 0.4360(8) 0.063(3) Uani 1 1 d . . .
O32 O 0.0667(8) 0.7088(4) 0.3511(6) 0.097(3) Uani 1 1 d . . .
C30 C 0.3038(11) 0.9109(6) 0.6799(8) 0.070(3) Uani 1 1 d . . .
O30 O 0.3664(8) 0.9593(5) 0.6809(7) 0.111(3) Uani 1 1 d . . .
C31 C 0.1100(9) 0.8651(5) 0.5558(7) 0.060(3) Uani 1 1 d . . .
O31 O 0.0724(7) 0.9082(4) 0.4939(6) 0.087(2) Uani 1 1 d . . .
C33 C -0.0782(9) 0.7641(7) 0.5426(7) 0.078(3) Uani 1 1 d . . .
O33 O -0.1716(7) 0.7771(6) 0.5241(7) 0.122(4) Uani 1 1 d . . .
C26 C 0.1171(9) 0.8666(6) 0.7663(8) 0.064(3) Uani 1 1 d . . .
O26 O 0.0759(7) 0.9119(4) 0.8060(6) 0.084(2) Uani 1 1 d . . .
C25 C -0.0271(9) 0.7487(7) 0.7704(7) 0.070(3) Uani 1 1 d . . .
O25 O -0.1213(7) 0.7420(6) 0.7661(6) 0.112(3) Uani 1 1 d . . .
C24 C 0.1630(8) 0.7560(6) 0.9153(8) 0.067(3) Uani 1 1 d . . .
O24 O 0.1887(7) 0.7593(5) 1.0017(5) 0.101(3) Uani 1 1 d . . .
C29 C 0.0437(9) 0.6343(6) 0.6077(8) 0.065(3) Uani 1 1 d . . .
O29 O -0.0217(7) 0.5899(4) 0.5851(6) 0.092(3) Uani 1 1 d . . .
C28 C 0.1534(10) 0.6104(6) 0.8014(10) 0.079(3) Uani 1 1 d . . .
O28 O 0.1323(8) 0.5771(5) 0.8709(6) 0.103(3) Uani 1 1 d . . .
C27 C 0.2733(10) 0.5756(6) 0.6546(9) 0.071(3) Uani 1 1 d . . .
O27 O 0.3295(8) 0.5348(4) 0.6333(8) 0.108(3) Uani 1 1 d . . .
C34 C 0.2707(6) 0.7464(5) 0.7437(6) 0.0458(19) Uani 1 1 d . . .
C35 C 0.2598(7) 0.7370(4) 0.6340(7) 0.050(2) Uani 1 1 d . . .
C36 C 0.3580(8) 0.7327(5) 0.5818(8) 0.059(2) Uani 1 1 d . . .
C38 C 0.3446(10) 0.7416(10) 0.4819(10) 0.126(6) Uani 1 1 d . . .
H38A H 0.4057 0.7353 0.4493 0.151 Uiso 1 1 calc . . .
H38B H 0.2740 0.7542 0.4443 0.151 Uiso 1 1 calc . . .
C37 C 0.4684(10) 0.7132(9) 0.6370(10) 0.119(5) Uani 1 1 d . . .
H37A H 0.4664 0.7091 0.7082 0.178 Uiso 1 1 calc . . .
H37B H 0.5219 0.7502 0.6272 0.178 Uiso 1 1 calc . . .
H37C H 0.4908 0.6673 0.6124 0.178 Uiso 1 1 calc . . .
N1 N 0.2542(7) 0.4979(5) 0.2582(7) 0.063(2) Uani 1 1 d . . .
C17 C 0.1229(13) 0.5102(8) 0.3861(12) 0.119(5) Uiso 1 1 d . . .
H17A H 0.1131 0.5377 0.4449 0.179 Uiso 1 1 calc . . .
H17B H 0.1298 0.4593 0.4032 0.179 Uiso 1 1 calc . . .
H17C H 0.0587 0.5175 0.3323 0.179 Uiso 1 1 calc . . .
C16 C 0.2311(14) 0.5361(9) 0.3504(12) 0.125(5) Uiso 1 1 d . . .
H16A H 0.2245 0.5881 0.3362 0.150 Uiso 1 1 calc . . .
H16B H 0.2952 0.5291 0.4057 0.150 Uiso 1 1 calc . . .
C19 C 0.3460(16) 0.3889(10) 0.3458(14) 0.151(7) Uiso 1 1 d . . .
H19A H 0.3401 0.3368 0.3505 0.226 Uiso 1 1 calc . . .
H19B H 0.3411 0.4105 0.4102 0.226 Uiso 1 1 calc . . .
H19C H 0.4173 0.4014 0.3281 0.226 Uiso 1 1 calc . . .
C18 C 0.2450(14) 0.4191(9) 0.2598(13) 0.123(5) Uiso 1 1 d . . .
H18A H 0.2509 0.3991 0.1938 0.148 Uiso 1 1 calc . . .
H18B H 0.1725 0.4049 0.2753 0.148 Uiso 1 1 calc . . .
C21 C 0.3916(13) 0.4881(9) 0.1328(12) 0.125(5) Uiso 1 1 d . . .
H21A H 0.4638 0.5052 0.1219 0.187 Uiso 1 1 calc . . .
H21B H 0.3339 0.5020 0.0761 0.187 Uiso 1 1 calc . . .
H21C H 0.3933 0.4358 0.1390 0.187 Uiso 1 1 calc . . .
C20 C 0.3639(14) 0.5245(9) 0.2385(12) 0.130(5) Uiso 1 1 d . . .
H20A H 0.4235 0.5118 0.2955 0.155 Uiso 1 1 calc . . .
H20B H 0.3617 0.5772 0.2322 0.155 Uiso 1 1 calc . . .
C23 C 0.1527(13) 0.6037(9) 0.1508(12) 0.125(5) Uiso 1 1 d . . .
H23A H 0.0937 0.6163 0.0944 0.187 Uiso 1 1 calc . . .
H23B H 0.2243 0.6194 0.1368 0.187 Uiso 1 1 calc . . .
H23C H 0.1390 0.6275 0.2114 0.187 Uiso 1 1 calc . . .
C22 C 0.1544(12) 0.5200(7) 0.1667(10) 0.099(4) Uiso 1 1 d . . .
H22A H 0.1652 0.4958 0.1047 0.119 Uiso 1 1 calc . . .
H22B H 0.0825 0.5041 0.1818 0.119 Uiso 1 1 calc . . .
N2 N 0.2220(7) 0.9784(4) 0.2267(6) 0.065(2) Uani 1 1 d D . .
C42 C 0.1163(12) 0.8577(6) 0.2441(12) 0.126(5) Uiso 1 1 d D . .
H42A H 0.1301 0.8075 0.2631 0.188 Uiso 1 1 calc . . .
H42B H 0.0670 0.8603 0.1787 0.188 Uiso 1 1 calc . . .
H42C H 0.0815 0.8818 0.2940 0.188 Uiso 1 1 calc . . .
C41 C 0.2323(16) 0.8965(7) 0.238(4) 0.46(3) Uiso 1 1 d D . .
H41A H 0.2866 0.8854 0.3000 0.557 Uiso 1 1 calc . . .
H41B H 0.2614 0.8767 0.1812 0.557 Uiso 1 1 calc . . .
C43 C 0.237(3) 1.017(2) 0.3294(16) 0.44(3) Uiso 1 1 d D . .
H43A H 0.1680 1.0112 0.3566 0.534 Uiso 1 1 calc . . .
H43B H 0.2492 1.0682 0.3204 0.534 Uiso 1 1 calc . . .
C45 C 0.116(2) 1.002(3) 0.1540(12) 0.44(3) Uiso 1 1 d D . .
H45A H 0.1069 1.0545 0.1596 0.522 Uiso 1 1 calc . . .
H45B H 0.0508 0.9787 0.1730 0.522 Uiso 1 1 calc . . .
C44 C 0.3405(15) 0.9836(11) 0.4082(10) 0.161(7) Uiso 1 1 d D . .
H44A H 0.3502 1.0105 0.4709 0.241 Uiso 1 1 calc . . .
H44B H 0.4081 0.9872 0.3802 0.241 Uiso 1 1 calc . . .
H44C H 0.3258 0.9333 0.4209 0.241 Uiso 1 1 calc . . .
C46 C 0.1209(14) 0.9820(10) 0.0389(9) 0.145(6) Uiso 1 1 d D . .
H46A H 0.0525 0.9979 -0.0049 0.218 Uiso 1 1 calc . . .
H46B H 0.1285 0.9301 0.0328 0.218 Uiso 1 1 calc . . .
H46C H 0.1846 1.0058 0.0195 0.218 Uiso 1 1 calc . . .
C39 C 0.3228(19) 1.0137(9) 0.190(3) 0.333(19) Uiso 1 1 d D . .
H39A H 0.3232 0.9985 0.1209 0.399 Uiso 1 1 calc . . .
H39B H 0.3926 0.9969 0.2328 0.399 Uiso 1 1 calc . . .
C40 C 0.3181(14) 1.0999(7) 0.1948(13) 0.146(6) Uiso 1 1 d D . .
H40A H 0.3841 1.1200 0.1745 0.218 Uiso 1 1 calc . . .
H40B H 0.3158 1.1152 0.2632 0.218 Uiso 1 1 calc . . .
H40C H 0.2515 1.1170 0.1496 0.218 Uiso 1 1 calc . . .
H1 H 0.8288 0.7436 0.2781 0.050 Uiso 1 1 d . . .
H2 H 0.3419 0.7507 0.7985 0.050 Uiso 1 1 d . . .

loop_
_atom_site_aniso_label
_atom_site_aniso_U_11
_atom_site_aniso_U_22
_atom_site_aniso_U_33
_atom_site_aniso_U_23
_atom_site_aniso_U_13
_atom_site_aniso_U_12
Ru1 0.0433(4) 0.0454(5) 0.0457(4) -0.0006(3) 0.0076(3) -0.0015(4)
Co3 0.0513(7) 0.0545(7) 0.0460(7) 0.0043(6) 0.0144(5) 0.0055(7)
Co1 0.0468(7) 0.0391(7) 0.0530(8) -0.0055(6) 0.0030(6) 0.0015(6)
Co2 0.0465(7) 0.0481(7) 0.0554(7) 0.0016(5) 0.0196(6) -0.0015(6)
C9 0.061(7) 0.056(6) 0.065(7) -0.003(5) 0.004(6) -0.001(5)
C10 0.068(7) 0.059(6) 0.062(7) 0.000(5) -0.002(6) 0.011(6)
C3 0.064(8) 0.070(7) 0.120(10) -0.026(7) 0.015(7) 0.004(6)
C8 0.067(7) 0.097(8) 0.052(6) -0.010(6) 0.014(5) 0.003(7)
C7 0.096(9) 0.068(7) 0.097(9) 0.039(6) 0.048(7) 0.032(6)
C1 0.056(6) 0.056(6) 0.063(7) 0.007(5) 0.008(5) 0.000(5)
C2 0.064(7) 0.052(6) 0.099(9) -0.024(6) 0.002(7) -0.006(5)
C4 0.083(8) 0.069(7) 0.059(7) 0.005(5) -0.009(6) -0.012(6)
C6 0.066(6) 0.063(6) 0.050(6) 0.001(5) 0.017(5) 0.007(5)
C5 0.068(7) 0.075(7) 0.084(8) 0.011(5) 0.044(6) 0.006(5)
C11 0.042(4) 0.048(5) 0.045(5) -0.003(5) 0.010(3) 0.000(5)
C12 0.043(5) 0.058(6) 0.047(5) -0.004(4) 0.016(4) 0.004(5)
C13 0.045(6) 0.062(6) 0.063(7) 0.022(5) 0.023(5) 0.007(5)
C14 0.075(9) 0.044(6) 0.172(14) -0.005(7) -0.013(9) 0.012(6)
C15 0.070(7) 0.041(5) 0.094(8) -0.008(5) 0.005(6) 0.011(5)
O9 0.079(6) 0.086(6) 0.122(8) 0.004(5) -0.017(5) 0.003(5)
O10 0.100(6) 0.064(5) 0.115(7) -0.019(4) -0.020(5) -0.024(5)
O3 0.161(9) 0.076(5) 0.114(7) -0.023(5) 0.077(7) 0.012(5)
O8 0.059(5) 0.246(12) 0.093(6) 0.008(8) 0.041(4) 0.005(7)
O7 0.234(13) 0.124(8) 0.181(11) 0.093(8) 0.132(10) 0.063(8)
O1 0.101(6) 0.072(5) 0.110(7) 0.014(5) 0.001(5) 0.037(5)
O2 0.100(7) 0.088(6) 0.158(9) -0.028(6) -0.030(7) 0.008(5)
O4 0.111(7) 0.072(5) 0.119(7) 0.008(4) 0.047(5) -0.044(5)
O6 0.109(6) 0.106(6) 0.052(5) 0.008(4) 0.020(4) 0.004(5)
O5 0.123(8) 0.153(9) 0.127(8) 0.023(6) 0.071(7) 0.067(7)
Ru2 0.0508(4) 0.0512(5) 0.0442(4) -0.0006(4) 0.0033(3) -0.0019(4)
Co6 0.0540(8) 0.0424(7) 0.0481(8) 0.0016(6) 0.0083(6) -0.0024(6)
Co4 0.0515(7) 0.0521(8) 0.0408(6) 0.0034(6) 0.0091(5) -0.0051(6)
Co5 0.0671(10) 0.0439(7) 0.0581(9) 0.0042(6) 0.0097(7) 0.0006(6)
C32 0.090(8) 0.052(6) 0.046(6) -0.007(4) 0.013(5) -0.004(5)
O32 0.125(7) 0.101(6) 0.067(6) -0.024(4) 0.023(5) -0.029(5)
C30 0.080(8) 0.063(7) 0.068(7) -0.004(5) 0.019(6) 0.001(6)
O30 0.107(7) 0.102(6) 0.120(8) -0.016(5) 0.016(6) -0.051(6)
C31 0.064(7) 0.062(6) 0.050(6) 0.003(5) 0.001(5) 0.011(5)
O31 0.102(6) 0.085(5) 0.067(5) 0.020(4) 0.000(5) 0.014(5)
C33 0.057(7) 0.127(10) 0.047(6) 0.011(6) -0.001(5) -0.021(8)
O33 0.061(5) 0.188(10) 0.112(7) -0.011(7) 0.008(5) 0.014(6)
C26 0.069(7) 0.069(7) 0.056(7) 0.003(5) 0.021(6) 0.007(6)
O26 0.097(6) 0.064(4) 0.101(6) -0.009(4) 0.043(5) 0.012(4)
C25 0.059(6) 0.105(8) 0.050(6) -0.001(6) 0.021(5) -0.016(7)
O25 0.072(5) 0.170(9) 0.097(6) 0.032(7) 0.025(5) -0.013(6)
C24 0.069(6) 0.067(6) 0.064(7) -0.006(6) 0.012(5) -0.020(6)
O24 0.121(6) 0.141(7) 0.042(4) -0.006(5) 0.011(4) -0.021(6)
C29 0.070(7) 0.060(6) 0.065(7) 0.000(5) 0.016(6) 0.006(6)
O29 0.076(6) 0.074(5) 0.118(7) -0.004(5) -0.001(5) -0.030(5)
C28 0.093(9) 0.056(6) 0.089(9) 0.003(6) 0.023(7) -0.017(6)
O28 0.146(8) 0.087(6) 0.087(6) 0.023(5) 0.046(6) -0.010(5)
C27 0.087(9) 0.051(6) 0.078(8) 0.001(5) 0.026(7) 0.003(6)
O27 0.115(7) 0.067(5) 0.154(9) 0.001(5) 0.057(6) 0.023(5)
C34 0.041(4) 0.049(5) 0.044(5) -0.001(4) 0.001(4) 0.007(5)
C35 0.045(5) 0.036(4) 0.071(6) 0.016(4) 0.020(4) 0.007(4)
C36 0.053(6) 0.049(5) 0.075(7) -0.008(5) 0.013(5) 0.012(4)
C38 0.083(8) 0.224(17) 0.085(9) 0.046(11) 0.048(7) 0.062(11)
C37 0.066(8) 0.193(16) 0.090(10) 0.025(9) -0.002(7) 0.026(9)
N1 0.058(5) 0.058(4) 0.077(6) -0.007(4) 0.023(4) -0.010(4)
N2 0.056(5) 0.067(5) 0.078(7) -0.004(4) 0.024(5) 0.000(4)

loop_
_atom_type_symbol
_atom_type_description
_atom_type_scat_dispersion_real
_atom_type_scat_dispersion_imag
_atom_type_scat_source
Ru Ru -1.2594 0.8363 'International Tables Vol C Tables 4.2.6.8 and 6.1.1.4'
Co Co 0.3494 0.9721 'International Tables Vol C Tables 4.2.6.8 and 6.1.1.4'
O O 0.0106 0.0060 'International Tables Vol C Tables 4.2.6.8 and 6.1.1.4'
N N 0.0061 0.0033 'International Tables Vol C Tables 4.2.6.8 and 6.1.1.4'
C C 0.0033 0.0016 'International Tables Vol C Tables 4.2.6.8 and 6.1.1.4'
H H 0.0000 0.0000 'International Tables Vol C Tables 4.2.6.8 and 6.1.1.4'

loop_
_geom_angle_atom_site_label_1
_geom_angle_atom_site_label_2
_geom_angle_atom_site_label_3
_geom_angle
_geom_angle_site_symmetry_1
_geom_angle_site_symmetry_3
_geom_angle_publ_flag
C9 Ru1 C10 90.2(4) . . ?
C9 Ru1 C8 90.5(4) . . ?
C10 Ru1 C8 91.4(5) . . ?
C9 Ru1 C6 88.3(4) . . ?
C10 Ru1 C6 92.8(4) . . ?
C8 Ru1 C6 175.7(4) . . ?
C9 Ru1 C12 166.0(4) . . ?
C10 Ru1 C12 103.8(4) . . ?
C8 Ru1 C12 89.2(4) . . ?
C6 Ru1 C12 90.9(3) . . ?
C9 Ru1 Co2 119.9(3) . . ?
C10 Ru1 Co2 120.9(3) . . ?
C8 Ru1 Co2 132.8(3) . . ?
C6 Ru1 Co2 45.1(3) . . ?
C12 Ru1 Co2 52.4(2) . . ?
C9 Ru1 Co3 121.8(3) . . ?
C10 Ru1 Co3 119.5(3) . . ?
C8 Ru1 Co3 44.9(3) . . ?
C6 Ru1 Co3 133.0(3) . . ?
C12 Ru1 Co3 51.0(2) . . ?
Co2 Ru1 Co3 87.95(4) . . ?
C9 Ru1 Co1 97.7(3) . . ?
C10 Ru1 Co1 172.0(3) . . ?
C8 Ru1 Co1 87.9(3) . . ?
C6 Ru1 Co1 88.2(3) . . ?
C12 Ru1 Co1 68.2(2) . . ?
Co2 Ru1 Co1 55.28(4) . . ?
Co3 Ru1 Co1 55.29(4) . . ?
C7 Co3 C3 104.6(6) . . ?
C7 Co3 C8 99.3(6) . . ?
C3 Co3 C8 96.7(5) . . ?
C7 Co3 C11 115.2(4) . . ?
C3 Co3 C11 103.0(5) . . ?
C8 Co3 C11 133.7(4) . . ?
C7 Co3 C12 105.7(4) . . ?
C3 Co3 C12 139.7(5) . . ?
C8 Co3 C12 104.0(4) . . ?
C11 Co3 C12 39.3(3) . . ?
C7 Co3 Co1 154.0(5) . . ?
C3 Co3 Co1 64.9(4) . . ?
C8 Co3 Co1 105.3(4) . . ?
C11 Co3 Co1 50.5(3) . . ?
C12 Co3 Co1 76.4(3) . . ?
C7 Co3 Ru1 136.6(4) . . ?
C3 Co3 Ru1 113.1(4) . . ?
C8 Co3 Ru1 56.6(3) . . ?
C11 Co3 Ru1 77.1(2) . . ?
C12 Co3 Ru1 56.3(3) . . ?
Co1 Co3 Ru1 66.61(4) . . ?
C2 Co1 C1 96.9(5) . . ?
C2 Co1 C11 98.9(4) . . ?
C1 Co1 C11 164.1(4) . . ?
C2 Co1 C4 88.9(5) . . ?
C1 Co1 C4 92.5(4) . . ?
C11 Co1 C4 88.0(3) . . ?
C2 Co1 C3 88.7(5) . . ?
C1 Co1 C3 91.8(4) . . ?
C11 Co1 C3 88.4(4) . . ?
C4 Co1 C3 175.3(4) . . ?
C2 Co1 Co2 118.3(4) . . ?
C1 Co1 Co2 117.3(3) . . ?
C11 Co1 Co2 54.3(2) . . ?
C4 Co1 Co2 43.7(3) . . ?
C3 Co1 Co2 134.9(3) . . ?
C2 Co1 Co3 117.4(4) . . ?
C1 Co1 Co3 117.2(3) . . ?
C11 Co1 Co3 54.3(2) . . ?
C4 Co1 Co3 135.2(3) . . ?
C3 Co1 Co3 43.4(3) . . ?
Co2 Co1 Co3 91.59(6) . . ?
C2 Co1 Ru1 172.7(4) . . ?
C1 Co1 Ru1 90.4(3) . . ?
C11 Co1 Ru1 73.8(2) . . ?
C4 Co1 Ru1 91.3(3) . . ?
C3 Co1 Ru1 90.6(3) . . ?
Co2 Co1 Ru1 58.03(4) . . ?
Co3 Co1 Ru1 58.10(4) . . ?
C5 Co2 C4 104.5(5) . . ?
C5 Co2 C6 99.1(5) . . ?
C4 Co2 C6 98.3(4) . . ?
C5 Co2 C11 115.2(4) . . ?
C4 Co2 C11 101.4(4) . . ?
C6 Co2 C11 134.0(4) . . ?
C5 Co2 C12 106.9(4) . . ?
C4 Co2 C12 137.6(4) . . ?
C6 Co2 C12 104.0(4) . . ?
C11 Co2 C12 38.8(3) . . ?
C5 Co2 Co1 153.7(4) . . ?
C4 Co2 Co1 63.8(4) . . ?
C6 Co2 Co1 105.7(3) . . ?
C11 Co2 Co1 50.5(3) . . ?
C12 Co2 Co1 75.6(2) . . ?
C5 Co2 Ru1 137.0(4) . . ?
C4 Co2 Ru1 113.3(4) . . ?
C6 Co2 Ru1 56.8(3) . . ?
C11 Co2 Ru1 77.3(2) . . ?
C12 Co2 Ru1 55.9(2) . . ?
Co1 Co2 Ru1 66.69(4) . . ?
O9 C9 Ru1 179.4(10) . . ?
O10 C10 Ru1 178.4(9) . . ?
O3 C3 Co3 161.2(11) . . ?
O3 C3 Co1 126.9(9) . . ?
Co3 C3 Co1 71.7(4) . . ?
O8 C8 Co3 144.6(9) . . ?
O8 C8 Ru1 136.9(8) . . ?
Co3 C8 Ru1 78.5(4) . . ?
O7 C7 Co3 175.0(13) . . ?
O1 C1 Co1 177.8(10) . . ?
O2 C2 Co1 177.1(12) . . ?
O4 C4 Co2 159.2(11) . . ?
O4 C4 Co1 128.3(9) . . ?
Co2 C4 Co1 72.5(4) . . ?
O6 C6 Co2 145.9(9) . . ?
O6 C6 Ru1 135.6(8) . . ?
Co2 C6 Ru1 78.2(4) . . ?
O5 C5 Co2 178.6(11) . . ?
C12 C11 Co1 113.2(6) . . ?
C12 C11 Co2 72.7(5) . . ?
Co1 C11 Co2 75.2(3) . . ?
C12 C11 Co3 70.4(5) . . ?
Co1 C11 Co3 75.2(3) . . ?
Co2 C11 Co3 117.2(4) . . ?
C11 C12 C13 125.4(8) . . ?
C11 C12 Co3 70.4(5) . . ?
C13 C12 Co3 125.1(7) . . ?
C11 C12 Co2 68.5(5) . . ?
C13 C12 Co2 119.7(6) . . ?
Co3 C12 Co2 114.8(4) . . ?
C11 C12 Ru1 104.8(6) . . ?
C13 C12 Ru1 129.7(7) . . ?
Co3 C12 Ru1 72.8(3) . . ?
Co2 C12 Ru1 71.7(3) . . ?
C15 C13 C12 125.6(9) . . ?
C15 C13 C14 121.4(9) . . ?
C12 C13 C14 113.0(9) . . ?
C32 Ru2 C33 91.0(5) . . ?
C32 Ru2 C29 93.2(4) . . ?
C33 Ru2 C29 89.9(5) . . ?
C32 Ru2 C35 100.8(4) . . ?
C33 Ru2 C35 166.7(4) . . ?
C29 Ru2 C35 95.5(4) . . ?
C32 Ru2 C31 95.1(4) . . ?
C33 Ru2 C31 87.4(5) . . ?
C29 Ru2 C31 171.3(4) . . ?
C35 Ru2 C31 85.5(3) . . ?
C32 Ru2 Co6 124.2(3) . . ?
C33 Ru2 Co6 115.2(4) . . ?
C29 Ru2 Co6 132.1(3) . . ?
C35 Ru2 Co6 52.7(2) . . ?
C31 Ru2 Co6 43.1(2) . . ?
C32 Ru2 Co5 112.8(3) . . ?
C33 Ru2 Co5 129.9(3) . . ?
C29 Ru2 Co5 47.5(3) . . ?
C35 Ru2 Co5 50.5(2) . . ?
C31 Ru2 Co5 130.2(3) . . ?
Co6 Ru2 Co5 87.63(5) . . ?
C32 Ru2 Co4 167.8(3) . . ?
C33 Ru2 Co4 100.1(3) . . ?
C29 Ru2 Co4 82.0(3) . . ?
C35 Ru2 Co4 68.7(2) . . ?
C31 Ru2 Co4 90.4(2) . . ?
Co6 Ru2 Co4 54.90(4) . . ?
Co5 Ru2 Co4 55.92(5) . . ?
C30 Co6 C31 100.6(5) . . ?
C30 Co6 C26 104.4(5) . . ?
C31 Co6 C26 101.1(5) . . ?
C30 Co6 C34 112.1(4) . . ?
C31 Co6 C34 137.2(4) . . ?
C26 Co6 C34 96.9(4) . . ?
C30 Co6 C35 114.8(4) . . ?
C31 Co6 C35 100.9(4) . . ?
C26 Co6 C35 130.1(4) . . ?
C34 Co6 C35 40.6(3) . . ?
C30 Co6 Co4 141.4(4) . . ?
C31 Co6 Co4 114.2(3) . . ?
C26 Co6 Co4 54.5(3) . . ?
C34 Co6 Co4 50.4(2) . . ?
C35 Co6 Co4 75.6(2) . . ?
C30 Co6 Ru2 151.0(4) . . ?
C31 Co6 Ru2 60.6(3) . . ?
C26 Co6 Ru2 101.1(3) . . ?
C34 Co6 Ru2 78.0(2) . . ?
C35 Co6 Ru2 54.7(2) . . ?
Co4 Co6 Ru2 66.36(5) . . ?
C25 Co4 C24 98.3(4) . . ?
C25 Co4 C34 160.1(4) . . ?
C24 Co4 C34 98.8(4) . . ?
C25 Co4 C26 93.6(5) . . ?
C24 Co4 C26 94.9(4) . . ?
C34 Co4 C26 94.9(4) . . ?
C25 Co4 Co6 121.8(4) . . ?
C24 Co4 Co6 122.1(3) . . ?
C34 Co4 Co6 55.1(3) . . ?
C26 Co4 Co6 47.5(3) . . ?
C25 Co4 Co5 109.0(4) . . ?
C24 Co4 Co5 113.8(3) . . ?
C34 Co4 Co5 54.3(3) . . ?
C26 Co4 Co5 139.4(3) . . ?
Co6 Co4 Co5 92.06(6) . . ?
C25 Co4 Ru2 86.5(3) . . ?
C24 Co4 Ru2 172.5(3) . . ?
C34 Co4 Ru2 75.5(2) . . ?
C26 Co4 Ru2 90.5(3) . . ?
Co6 Co4 Ru2 58.74(4) . . ?
Co5 Co4 Ru2 58.96(4) . . ?
C28 Co5 C27 100.7(5) . . ?
C28 Co5 C29 95.3(5) . . ?
C27 Co5 C29 102.3(5) . . ?
C28 Co5 C35 146.6(4) . . ?
C27 Co5 C35 100.1(4) . . ?
C29 Co5 C35 105.4(4) . . ?
C28 Co5 C34 105.5(4) . . ?
C27 Co5 C34 118.6(4) . . ?
C29 Co5 C34 128.6(4) . . ?
C35 Co5 C34 41.2(3) . . ?
C28 Co5 Co4 77.8(4) . . ?
C27 Co5 Co4 165.6(4) . . ?
C29 Co5 Co4 92.1(3) . . ?
C35 Co5 Co4 75.5(3) . . ?
C34 Co5 Co4 49.5(2) . . ?
C28 Co5 Ru2 128.2(4) . . ?
C27 Co5 Ru2 123.9(4) . . ?
C29 Co5 Ru2 53.7(3) . . ?
C35 Co5 Ru2 54.7(2) . . ?
C34 Co5 Ru2 77.1(2) . . ?
Co4 Co5 Ru2 65.12(5) . . ?
O32 C32 Ru2 173.9(11) . . ?
O30 C30 Co6 176.1(11) . . ?
O31 C31 Co6 150.9(9) . . ?
O31 C31 Ru2 132.8(8) . . ?
Co6 C31 Ru2 76.2(4) . . ?
O33 C33 Ru2 179.0(11) . . ?
O26 C26 Co6 148.4(9) . . ?
O26 C26 Co4 133.6(8) . . ?
Co6 C26 Co4 78.0(4) . . ?
O25 C25 Co4 178.3(13) . . ?
O24 C24 Co4 176.8(10) . . ?
O29 C29 Co5 140.0(9) . . ?
O29 C29 Ru2 141.2(9) . . ?
Co5 C29 Ru2 78.7(4) . . ?
O28 C28 Co5 172.7(10) . . ?
O27 C27 Co5 174.8(12) . . ?
C35 C34 Co4 110.0(5) . . ?
C35 C34 Co6 71.5(5) . . ?
Co4 C34 Co6 74.5(3) . . ?
C35 C34 Co5 68.5(5) . . ?
Co4 C34 Co5 76.2(3) . . ?
Co6 C34 Co5 117.1(3) . . ?
C34 C35 C36 123.5(8) . . ?
C34 C35 Co5 70.3(5) . . ?
C36 C35 Co5 124.3(6) . . ?
C34 C35 Co6 67.9(5) . . ?
C36 C35 Co6 118.9(6) . . ?
Co5 C35 Co6 116.0(4) . . ?
C34 C35 Ru2 105.7(5) . . ?
C36 C35 Ru2 130.5(7) . . ?
Co5 C35 Ru2 74.9(3) . . ?
Co6 C35 Ru2 72.6(3) . . ?
C38 C36 C37 118.2(10) . . ?
C38 C36 C35 120.8(9) . . ?
C37 C36 C35 120.9(10) . . ?
C18 N1 C20 113.9(11) . . ?
C18 N1 C16 115.5(11) . . ?
C20 N1 C16 107.8(11) . . ?
C18 N1 C22 102.5(10) . . ?
C20 N1 C22 110.3(10) . . ?
C16 N1 C22 106.4(9) . . ?
N1 C16 C17 114.3(12) . . ?
N1 C18 C19 107.7(12) . . ?
N1 C20 C21 110.6(12) . . ?
C23 C22 N1 110.2(10) . . ?
C41 N2 C45 113(2) . . ?
C41 N2 C43 112(2) . . ?
C45 N2 C43 112.7(12) . . ?
C41 N2 C39 113.5(12) . . ?
C45 N2 C39 107(2) . . ?
C43 N2 C39 97(2) . . ?
N2 C41 C42 113.3(10) . . ?
N2 C43 C44 111.4(10) . . ?
N2 C45 C46 111.8(10) . . ?
N2 C39 C40 111.9(10) . . ?

loop_
_geom_bond_atom_site_label_1
_geom_bond_atom_site_label_2
_geom_bond_distance
_geom_bond_site_symmetry_2
_geom_bond_publ_flag
Ru1 C9 1.874(11) . ?
Ru1 C10 1.878(11) . ?
Ru1 C8 2.167(10) . ?
Ru1 C6 2.172(10) . ?
Ru1 C12 2.216(9) . ?
Ru1 Co2 2.5413(16) . ?
Ru1 Co3 2.5449(15) . ?
Ru1 Co1 2.7513(14) . ?
Co3 C7 1.737(10) . ?
Co3 C3 1.783(11) . ?
Co3 C8 1.833(10) . ?
Co3 C11 2.070(8) . ?
Co3 C12 2.070(8) . ?
Co3 Co1 2.4643(19) . ?
Co1 C2 1.739(11) . ?
Co1 C1 1.784(10) . ?
Co1 C11 1.966(9) . ?
Co1 C4 2.316(12) . ?
Co1 C3 2.349(13) . ?
Co1 Co2 2.4625(18) . ?
Co2 C5 1.739(11) . ?
Co2 C4 1.784(11) . ?
Co2 C6 1.839(10) . ?
Co2 C11 2.067(8) . ?
Co2 C12 2.121(9) . ?
C9 O9 1.160(12) . ?
C10 O10 1.155(11) . ?
C3 O3 1.158(12) . ?
C8 O8 1.168(11) . ?
C7 O7 1.169(12) . ?
C1 O1 1.109(10) . ?
C2 O2 1.170(12) . ?
C4 O4 1.164(12) . ?
C6 O6 1.169(10) . ?
C5 O5 1.130(11) . ?
C11 C12 1.391(12) . ?
C12 C13 1.494(13) . ?
C13 C15 1.298(14) . ?
C13 C14 1.521(15) . ?
Ru2 C32 1.855(10) . ?
Ru2 C33 1.904(11) . ?
Ru2 C29 2.115(11) . ?
Ru2 C35 2.174(8) . ?
Ru2 C31 2.280(10) . ?
Ru2 Co6 2.5422(14) . ?
Ru2 Co5 2.5732(16) . ?
Ru2 Co4 2.7243(15) . ?
Co6 C30 1.752(12) . ?
Co6 C31 1.790(10) . ?
Co6 C26 1.834(11) . ?
Co6 C34 2.071(9) . ?
Co6 C35 2.121(8) . ?
Co6 Co4 2.4333(18) . ?
Co4 C25 1.779(10) . ?
Co4 C24 1.798(10) . ?
Co4 C34 1.947(8) . ?
Co4 C26 2.025(10) . ?
Co4 Co5 2.4873(19) . ?
Co5 C28 1.723(12) . ?
Co5 C27 1.813(12) . ?
Co5 C29 1.936(11) . ?
Co5 C35 2.056(8) . ?
Co5 C34 2.081(9) . ?
C32 O32 1.141(11) . ?
C30 O30 1.162(12) . ?
C31 O31 1.170(11) . ?
C33 O33 1.130(11) . ?
C26 O26 1.148(11) . ?
C25 O25 1.131(11) . ?
C24 O24 1.139(10) . ?
C29 O29 1.133(11) . ?
C28 O28 1.179(12) . ?
C27 O27 1.081(12) . ?
C34 C35 1.456(11) . ?
C35 C36 1.485(12) . ?
C36 C38 1.324(14) . ?
C36 C37 1.437(14) . ?
N1 C18 1.448(17) . ?
N1 C20 1.477(17) . ?
N1 C16 1.489(17) . ?
N1 C22 1.595(15) . ?
C17 C16 1.54(2) . ?
C19 C18 1.60(2) . ?
C21 C20 1.65(2) . ?
C23 C22 1.55(2) . ?
N2 C41 1.511(10) . ?
N2 C45 1.513(10) . ?
N2 C43 1.520(10) . ?
N2 C39 1.533(10) . ?
C42 C41 1.581(10) . ?
C43 C44 1.592(10) . ?
C45 C46 1.593(10) . ?
C39 C40 1.582(10) . ?

loop_
_geom_torsion_atom_site_label_1
_geom_torsion_atom_site_label_2
_geom_torsion_atom_site_label_3
_geom_torsion_atom_site_label_4
_geom_torsion
_geom_torsion_site_symmetry_1
_geom_torsion_site_symmetry_2
_geom_torsion_site_symmetry_3
_geom_torsion_site_symmetry_4
_geom_torsion_publ_flag
C9 Ru1 Co3 C7 118.2(6) . . . . ?
C10 Ru1 Co3 C7 7.4(7) . . . . ?
C8 Ru1 Co3 C7 65.5(7) . . . . ?
C6 Ru1 Co3 C7 -119.8(6) . . . . ?
C12 Ru1 Co3 C7 -76.6(6) . . . . ?
Co2 Ru1 Co3 C7 -117.4(5) . . . . ?
Co1 Ru1 Co3 C7 -165.4(5) . . . . ?
C9 Ru1 Co3 C3 -29.8(5) . . . . ?
C10 Ru1 Co3 C3 -140.6(5) . . . . ?
C8 Ru1 Co3 C3 -82.5(6) . . . . ?
C6 Ru1 Co3 C3 92.2(5) . . . . ?
C12 Ru1 Co3 C3 135.4(5) . . . . ?
Co2 Ru1 Co3 C3 94.6(4) . . . . ?
Co1 Ru1 Co3 C3 46.5(4) . . . . ?
C9 Ru1 Co3 C8 52.7(6) . . . . ?
C10 Ru1 Co3 C8 -58.1(6) . . . . ?
C6 Ru1 Co3 C8 174.8(6) . . . . ?
C12 Ru1 Co3 C8 -142.0(6) . . . . ?
Co2 Ru1 Co3 C8 177.1(5) . . . . ?
Co1 Ru1 Co3 C8 129.1(5) . . . . ?
C9 Ru1 Co3 C11 -128.6(4) . . . . ?
C10 Ru1 Co3 C11 120.6(4) . . . . ?
C8 Ru1 Co3 C11 178.7(5) . . . . ?
C6 Ru1 Co3 C11 -6.6(4) . . . . ?
C12 Ru1 Co3 C11 36.6(4) . . . . ?
Co2 Ru1 Co3 C11 -4.2(3) . . . . ?
Co1 Ru1 Co3 C11 -52.3(3) . . . . ?
C9 Ru1 Co3 C12 -165.2(5) . . . . ?
C10 Ru1 Co3 C12 83.9(5) . . . . ?
C8 Ru1 Co3 C12 142.0(6) . . . . ?
C6 Ru1 Co3 C12 -43.2(5) . . . . ?
Co2 Ru1 Co3 C12 -40.8(3) . . . . ?
Co1 Ru1 Co3 C12 -88.9(3) . . . . ?
C9 Ru1 Co3 Co1 -76.3(4) . . . . ?
C10 Ru1 Co3 Co1 172.8(4) . . . . ?
C8 Ru1 Co3 Co1 -129.1(5) . . . . ?
C6 Ru1 Co3 Co1 45.7(3) . . . . ?
C12 Ru1 Co3 Co1 88.9(3) . . . . ?
Co2 Ru1 Co3 Co1 48.05(5) . . . . ?
C7 Co3 Co1 C2 -16.6(9) . . . . ?
C3 Co3 Co1 C2 54.1(6) . . . . ?
C8 Co3 Co1 C2 144.4(5) . . . . ?
C11 Co3 Co1 C2 -81.0(5) . . . . ?
C12 Co3 Co1 C2 -114.6(5) . . . . ?
Ru1 Co3 Co1 C2 -173.4(4) . . . . ?
C7 Co3 Co1 C1 -131.4(9) . . . . ?
C3 Co3 Co1 C1 -60.6(5) . . . . ?
C8 Co3 Co1 C1 29.6(5) . . . . ?
C11 Co3 Co1 C1 164.3(4) . . . . ?
C12 Co3 Co1 C1 130.7(4) . . . . ?
Ru1 Co3 Co1 C1 71.9(4) . . . . ?
C7 Co3 Co1 C11 64.3(9) . . . . ?
C3 Co3 Co1 C11 135.1(5) . . . . ?
C8 Co3 Co1 C11 -134.6(4) . . . . ?
C12 Co3 Co1 C11 -33.6(4) . . . . ?
Ru1 Co3 Co1 C11 -92.4(3) . . . . ?
C7 Co3 Co1 C4 102.8(9) . . . . ?
C3 Co3 Co1 C4 173.5(6) . . . . ?
C8 Co3 Co1 C4 -96.2(5) . . . . ?
C11 Co3 Co1 C4 38.4(5) . . . . ?
C12 Co3 Co1 C4 4.8(4) . . . . ?
Ru1 Co3 Co1 C4 -54.0(4) . . . . ?
C7 Co3 Co1 C3 -70.8(9) . . . . ?
C8 Co3 Co1 C3 90.3(5) . . . . ?
C11 Co3 Co1 C3 -135.1(5) . . . . ?
C12 Co3 Co1 C3 -168.7(5) . . . . ?
Ru1 Co3 Co1 C3 132.5(4) . . . . ?
C7 Co3 Co1 Co2 106.6(8) . . . . ?
C3 Co3 Co1 Co2 177.4(4) . . . . ?
C8 Co3 Co1 Co2 -92.3(3) . . . . ?
C11 Co3 Co1 Co2 42.3(3) . . . . ?
C12 Co3 Co1 Co2 8.7(3) . . . . ?
Ru1 Co3 Co1 Co2 -50.12(5) . . . . ?
C7 Co3 Co1 Ru1 156.7(8) . . . . ?
C3 Co3 Co1 Ru1 -132.5(4) . . . . ?
C8 Co3 Co1 Ru1 -42.2(3) . . . . ?
C11 Co3 Co1 Ru1 92.4(3) . . . . ?
C12 Co3 Co1 Ru1 58.8(3) . . . . ?
C9 Ru1 Co1 C2 177(3) . . . . ?
C10 Ru1 Co1 C2 2(4) . . . . ?
C8 Ru1 Co1 C2 87(3) . . . . ?
C6 Ru1 Co1 C2 -95(3) . . . . ?
C12 Ru1 Co1 C2 -3(3) . . . . ?
Co2 Ru1 Co1 C2 -62(3) . . . . ?
Co3 Ru1 Co1 C2 54(3) . . . . ?
C9 Ru1 Co1 C1 1.2(5) . . . . ?
C10 Ru1 Co1 C1 -174(2) . . . . ?
C8 Ru1 Co1 C1 -89.0(4) . . . . ?
C6 Ru1 Co1 C1 89.3(4) . . . . ?
C12 Ru1 Co1 C1 -179.1(4) . . . . ?
Co2 Ru1 Co1 C1 122.4(3) . . . . ?
Co3 Ru1 Co1 C1 -122.3(3) . . . . ?
C9 Ru1 Co1 C11 -178.8(4) . . . . ?
C10 Ru1 Co1 C11 6(2) . . . . ?
C8 Ru1 Co1 C11 90.9(4) . . . . ?
C6 Ru1 Co1 C11 -90.8(3) . . . . ?
C12 Ru1 Co1 C11 0.9(3) . . . . ?
Co2 Ru1 Co1 C11 -57.6(2) . . . . ?
Co3 Ru1 Co1 C11 57.7(2) . . . . ?
C9 Ru1 Co1 C4 -91.3(4) . . . . ?
C10 Ru1 Co1 C4 94(2) . . . . ?
C8 Ru1 Co1 C4 178.5(4) . . . . ?
C6 Ru1 Co1 C4 -3.2(4) . . . . ?
C12 Ru1 Co1 C4 88.5(4) . . . . ?
Co2 Ru1 Co1 C4 29.9(3) . . . . ?
Co3 Ru1 Co1 C4 145.2(3) . . . . ?
C9 Ru1 Co1 C3 93.1(4) . . . . ?
C10 Ru1 Co1 C3 -82(2) . . . . ?
C8 Ru1 Co1 C3 2.8(4) . . . . ?
C6 Ru1 Co1 C3 -178.9(4) . . . . ?
C12 Ru1 Co1 C3 -87.2(4) . . . . ?
Co2 Ru1 Co1 C3 -145.7(3) . . . . ?
Co3 Ru1 Co1 C3 -30.4(3) . . . . ?
C9 Ru1 Co1 Co2 -121.2(3) . . . . ?
C10 Ru1 Co1 Co2 64(2) . . . . ?
C8 Ru1 Co1 Co2 148.5(3) . . . . ?
C6 Ru1 Co1 Co2 -33.2(3) . . . . ?
C12 Ru1 Co1 Co2 58.5(2) . . . . ?
Co3 Ru1 Co1 Co2 115.28(6) . . . . ?
C9 Ru1 Co1 Co3 123.5(3) . . . . ?
C10 Ru1 Co1 Co3 -52(2) . . . . ?
C8 Ru1 Co1 Co3 33.3(3) . . . . ?
C6 Ru1 Co1 Co3 -148.4(3) . . . . ?
C12 Ru1 Co1 Co3 -56.8(2) . . . . ?
Co2 Ru1 Co1 Co3 -115.28(6) . . . . ?
C2 Co1 Co2 C5 15.0(9) . . . . ?
C1 Co1 Co2 C5 130.6(8) . . . . ?
C11 Co1 Co2 C5 -65.2(8) . . . . ?
C4 Co1 Co2 C5 68.5(8) . . . . ?
C3 Co1 Co2 C5 -105.0(8) . . . . ?
Co3 Co1 Co2 C5 -107.5(7) . . . . ?
Ru1 Co1 Co2 C5 -157.7(7) . . . . ?
C2 Co1 Co2 C4 -53.5(6) . . . . ?
C1 Co1 Co2 C4 62.1(5) . . . . ?
C11 Co1 Co2 C4 -133.7(5) . . . . ?
C3 Co1 Co2 C4 -173.5(6) . . . . ?
Co3 Co1 Co2 C4 -176.1(4) . . . . ?
Ru1 Co1 Co2 C4 133.8(4) . . . . ?
C2 Co1 Co2 C6 -145.2(5) . . . . ?
C1 Co1 Co2 C6 -29.6(5) . . . . ?
C11 Co1 Co2 C6 134.6(4) . . . . ?
C4 Co1 Co2 C6 -91.7(5) . . . . ?
C3 Co1 Co2 C6 94.8(5) . . . . ?
Co3 Co1 Co2 C6 92.3(3) . . . . ?
Ru1 Co1 Co2 C6 42.1(3) . . . . ?
C2 Co1 Co2 C11 80.2(5) . . . . ?
C1 Co1 Co2 C11 -164.2(4) . . . . ?
C4 Co1 Co2 C11 133.7(5) . . . . ?
C3 Co1 Co2 C11 -39.8(5) . . . . ?
Co3 Co1 Co2 C11 -42.3(3) . . . . ?
Ru1 Co1 Co2 C11 -92.5(3) . . . . ?
C2 Co1 Co2 C12 114.0(5) . . . . ?
C1 Co1 Co2 C12 -130.4(4) . . . . ?
C11 Co1 Co2 C12 33.8(4) . . . . ?
C4 Co1 Co2 C12 167.5(4) . . . . ?
C3 Co1 Co2 C12 -6.0(5) . . . . ?
Co3 Co1 Co2 C12 -8.5(2) . . . . ?
Ru1 Co1 Co2 C12 -58.7(2) . . . . ?
C2 Co1 Co2 Ru1 172.7(4) . . . . ?
C1 Co1 Co2 Ru1 -71.7(4) . . . . ?
C11 Co1 Co2 Ru1 92.5(3) . . . . ?
C4 Co1 Co2 Ru1 -133.8(4) . . . . ?
C3 Co1 Co2 Ru1 52.7(4) . . . . ?
Co3 Co1 Co2 Ru1 50.17(4) . . . . ?
C9 Ru1 Co2 C5 -116.4(6) . . . . ?
C10 Ru1 Co2 C5 -5.9(6) . . . . ?
C8 Ru1 Co2 C5 120.4(7) . . . . ?
C6 Ru1 Co2 C5 -64.8(6) . . . . ?
C12 Ru1 Co2 C5 77.8(6) . . . . ?
Co3 Ru1 Co2 C5 117.7(5) . . . . ?
Co1 Ru1 Co2 C5 165.7(5) . . . . ?
C9 Ru1 Co2 C4 33.1(5) . . . . ?
C10 Ru1 Co2 C4 143.5(5) . . . . ?
C8 Ru1 Co2 C4 -90.1(6) . . . . ?
C6 Ru1 Co2 C4 84.6(5) . . . . ?
C12 Ru1 Co2 C4 -132.8(5) . . . . ?
Co3 Ru1 Co2 C4 -92.9(4) . . . . ?
Co1 Ru1 Co2 C4 -44.8(4) . . . . ?
C9 Ru1 Co2 C6 -51.6(5) . . . . ?
C10 Ru1 Co2 C6 58.9(5) . . . . ?
C8 Ru1 Co2 C6 -174.8(6) . . . . ?
C12 Ru1 Co2 C6 142.6(4) . . . . ?
Co3 Ru1 Co2 C6 -177.5(4) . . . . ?
Co1 Ru1 Co2 C6 -129.5(4) . . . . ?
C9 Ru1 Co2 C11 130.2(4) . . . . ?
C10 Ru1 Co2 C11 -119.4(4) . . . . ?
C8 Ru1 Co2 C11 7.0(5) . . . . ?
C6 Ru1 Co2 C11 -178.3(4) . . . . ?
C12 Ru1 Co2 C11 -35.7(4) . . . . ?
Co3 Ru1 Co2 C11 4.2(3) . . . . ?
Co1 Ru1 Co2 C11 52.3(3) . . . . ?
C9 Ru1 Co2 C12 165.8(5) . . . . ?
C10 Ru1 Co2 C12 -83.7(5) . . . . ?
C8 Ru1 Co2 C12 42.6(5) . . . . ?
C6 Ru1 Co2 C12 -142.6(4) . . . . ?
Co3 Ru1 Co2 C12 39.9(3) . . . . ?
Co1 Ru1 Co2 C12 87.9(3) . . . . ?
C9 Ru1 Co2 Co1 77.9(4) . . . . ?
C10 Ru1 Co2 Co1 -171.6(4) . . . . ?
C8 Ru1 Co2 Co1 -45.3(4) . . . . ?
C6 Ru1 Co2 Co1 129.5(4) . . . . ?
C12 Ru1 Co2 Co1 -87.9(3) . . . . ?
Co3 Ru1 Co2 Co1 -48.06(5) . . . . ?
C10 Ru1 C9 O9 44(100) . . . . ?
C8 Ru1 C9 O9 -47(100) . . . . ?
C6 Ru1 C9 O9 137(100) . . . . ?
C12 Ru1 C9 O9 -136(100) . . . . ?
Co2 Ru1 C9 O9 171(100) . . . . ?
Co3 Ru1 C9 O9 -81(100) . . . . ?
Co1 Ru1 C9 O9 -135(100) . . . . ?
C9 Ru1 C10 O10 -15(38) . . . . ?
C8 Ru1 C10 O10 76(38) . . . . ?
C6 Ru1 C10 O10 -103(38) . . . . ?
C12 Ru1 C10 O10 166(38) . . . . ?
Co2 Ru1 C10 O10 -140(38) . . . . ?
Co3 Ru1 C10 O10 113(38) . . . . ?
Co1 Ru1 C10 O10 161(36) . . . . ?
C7 Co3 C3 O3 -34(4) . . . . ?
C8 Co3 C3 O3 68(4) . . . . ?
C11 Co3 C3 O3 -155(3) . . . . ?
C12 Co3 C3 O3 -171(3) . . . . ?
Co1 Co3 C3 O3 171(4) . . . . ?
Ru1 Co3 C3 O3 124(3) . . . . ?
C7 Co3 C3 Co1 154.7(5) . . . . ?
C8 Co3 C3 Co1 -103.8(4) . . . . ?
C11 Co3 C3 Co1 34.0(3) . . . . ?
C12 Co3 C3 Co1 17.1(7) . . . . ?
Ru1 Co3 C3 Co1 -47.4(3) . . . . ?
C2 Co1 C3 O3 49.5(12) . . . . ?
C1 Co1 C3 O3 -47.4(12) . . . . ?
C11 Co1 C3 O3 148.5(12) . . . . ?
C4 Co1 C3 O3 109(5) . . . . ?
Co2 Co1 C3 O3 179.8(10) . . . . ?
Co3 Co1 C3 O3 -176.5(14) . . . . ?
Ru1 Co1 C3 O3 -137.8(12) . . . . ?
C2 Co1 C3 Co3 -134.0(5) . . . . ?
C1 Co1 C3 Co3 129.1(4) . . . . ?
C11 Co1 C3 Co3 -35.0(4) . . . . ?
C4 Co1 C3 Co3 -75(5) . . . . ?
Co2 Co1 C3 Co3 -3.7(6) . . . . ?
Ru1 Co1 C3 Co3 38.8(3) . . . . ?
C7 Co3 C8 O8 38(2) . . . . ?
C3 Co3 C8 O8 -68(2) . . . . ?
C11 Co3 C8 O8 176.6(18) . . . . ?
C12 Co3 C8 O8 147(2) . . . . ?
Co1 Co3 C8 O8 -134(2) . . . . ?
Ru1 Co3 C8 O8 178(2) . . . . ?
C7 Co3 C8 Ru1 -140.7(4) . . . . ?
C3 Co3 C8 Ru1 113.3(5) . . . . ?
C11 Co3 C8 Ru1 -1.8(7) . . . . ?
C12 Co3 C8 Ru1 -31.8(4) . . . . ?
Co1 Co3 C8 Ru1 47.6(3) . . . . ?
C9 Ru1 C8 O8 43.9(17) . . . . ?
C10 Ru1 C8 O8 -46.3(17) . . . . ?
C6 Ru1 C8 O8 119(5) . . . . ?
C12 Ru1 C8 O8 -150.1(17) . . . . ?
Co2 Ru1 C8 O8 177.4(14) . . . . ?
Co3 Ru1 C8 O8 -178.7(19) . . . . ?
Co1 Ru1 C8 O8 141.6(17) . . . . ?
C9 Ru1 C8 Co3 -137.4(4) . . . . ?
C10 Ru1 C8 Co3 132.4(4) . . . . ?
C6 Ru1 C8 Co3 -63(5) . . . . ?
C12 Ru1 C8 Co3 28.5(4) . . . . ?
Co2 Ru1 C8 Co3 -3.9(6) . . . . ?
Co1 Ru1 C8 Co3 -39.7(3) . . . . ?
C3 Co3 C7 O7 -18(13) . . . . ?
C8 Co3 C7 O7 -118(13) . . . . ?
C11 Co3 C7 O7 94(13) . . . . ?
C12 Co3 C7 O7 135(13) . . . . ?
Co1 Co3 C7 O7 44(13) . . . . ?
Ru1 Co3 C7 O7 -168(12) . . . . ?
C2 Co1 C1 O1 -71(25) . . . . ?
C11 Co1 C1 O1 109(25) . . . . ?
C4 Co1 C1 O1 -160(25) . . . . ?
C3 Co1 C1 O1 18(25) . . . . ?
Co2 Co1 C1 O1 162(25) . . . . ?
Co3 Co1 C1 O1 55(25) . . . . ?
Ru1 Co1 C1 O1 109(25) . . . . ?
C1 Co1 C2 O2 -112(22) . . . . ?
C11 Co1 C2 O2 68(22) . . . . ?
C4 Co1 C2 O2 -20(22) . . . . ?
C3 Co1 C2 O2 156(22) . . . . ?
Co2 Co1 C2 O2 14(22) . . . . ?
Co3 Co1 C2 O2 122(22) . . . . ?
Ru1 Co1 C2 O2 72(23) . . . . ?
C5 Co2 C4 O4 26(3) . . . . ?
C6 Co2 C4 O4 -76(3) . . . . ?
C11 Co2 C4 O4 146(3) . . . . ?
C12 Co2 C4 O4 163(2) . . . . ?
Co1 Co2 C4 O4 -179(3) . . . . ?
Ru1 Co2 C4 O4 -133(3) . . . . ?
C5 Co2 C4 Co1 -154.8(4) . . . . ?
C6 Co2 C4 Co1 103.5(3) . . . . ?
C11 Co2 C4 Co1 -34.7(3) . . . . ?
C12 Co2 C4 Co1 -18.0(6) . . . . ?
Ru1 Co2 C4 Co1 46.2(3) . . . . ?
C2 Co1 C4 O4 -45.5(11) . . . . ?
C1 Co1 C4 O4 51.4(11) . . . . ?
C11 Co1 C4 O4 -144.5(11) . . . . ?
C3 Co1 C4 O4 -105(5) . . . . ?
Co2 Co1 C4 O4 179.6(12) . . . . ?
Co3 Co1 C4 O4 -174.8(8) . . . . ?
Ru1 Co1 C4 O4 141.8(10) . . . . ?
C2 Co1 C4 Co2 134.9(4) . . . . ?
C1 Co1 C4 Co2 -128.2(4) . . . . ?
C11 Co1 C4 Co2 35.9(3) . . . . ?
C3 Co1 C4 Co2 76(5) . . . . ?
Co3 Co1 C4 Co2 5.6(5) . . . . ?
Ru1 Co1 C4 Co2 -37.8(3) . . . . ?
C5 Co2 C6 O6 -45.6(15) . . . . ?
C4 Co2 C6 O6 60.7(15) . . . . ?
C11 Co2 C6 O6 175.5(13) . . . . ?
C12 Co2 C6 O6 -155.7(14) . . . . ?
Co1 Co2 C6 O6 125.7(14) . . . . ?
Ru1 Co2 C6 O6 173.1(16) . . . . ?
C5 Co2 C6 Ru1 141.3(4) . . . . ?
C4 Co2 C6 Ru1 -112.4(4) . . . . ?
C11 Co2 C6 Ru1 2.4(6) . . . . ?
C12 Co2 C6 Ru1 31.2(3) . . . . ?
Co1 Co2 C6 Ru1 -47.4(3) . . . . ?
C9 Ru1 C6 O6 -37.3(11) . . . . ?
C10 Ru1 C6 O6 52.9(11) . . . . ?
C8 Ru1 C6 O6 -112(5) . . . . ?
C12 Ru1 C6 O6 156.7(11) . . . . ?
Co2 Ru1 C6 O6 -174.5(13) . . . . ?
Co3 Ru1 C6 O6 -171.1(9) . . . . ?
Co1 Ru1 C6 O6 -135.1(11) . . . . ?
C9 Ru1 C6 Co2 137.2(4) . . . . ?
C10 Ru1 C6 Co2 -132.7(4) . . . . ?
C8 Ru1 C6 Co2 62(5) . . . . ?
C12 Ru1 C6 Co2 -28.8(3) . . . . ?
Co3 Ru1 C6 Co2 3.4(5) . . . . ?
Co1 Ru1 C6 Co2 39.4(2) . . . . ?
C4 Co2 C5 O5 101(45) . . . . ?
C6 Co2 C5 O5 -158(45) . . . . ?
C11 Co2 C5 O5 -9(45) . . . . ?
C12 Co2 C5 O5 -50(45) . . . . ?
Co1 Co2 C5 O5 41(45) . . . . ?
Ru1 Co2 C5 O5 -108(45) . . . . ?
C2 Co1 C11 C12 178.0(7) . . . . ?
C1 Co1 C11 C12 -1.3(17) . . . . ?
C4 Co1 C11 C12 -93.4(6) . . . . ?
C3 Co1 C11 C12 89.6(6) . . . . ?
Co2 Co1 C11 C12 -63.4(5) . . . . ?
Co3 Co1 C11 C12 60.6(5) . . . . ?
Ru1 Co1 C11 C12 -1.5(5) . . . . ?
C2 Co1 C11 Co2 -118.6(4) . . . . ?
C1 Co1 C11 Co2 62.1(15) . . . . ?
C4 Co1 C11 Co2 -30.0(3) . . . . ?
C3 Co1 C11 Co2 153.0(3) . . . . ?
Co3 Co1 C11 Co2 124.0(3) . . . . ?
Ru1 Co1 C11 Co2 61.96(15) . . . . ?
C2 Co1 C11 Co3 117.4(4) . . . . ?
C1 Co1 C11 Co3 -61.9(15) . . . . ?
C4 Co1 C11 Co3 -154.0(3) . . . . ?
C3 Co1 C11 Co3 29.0(3) . . . . ?
Co2 Co1 C11 Co3 -124.0(3) . . . . ?
Ru1 Co1 C11 Co3 -62.05(15) . . . . ?
C5 Co2 C11 C12 -85.8(6) . . . . ?
C4 Co2 C11 C12 162.0(6) . . . . ?
C6 Co2 C11 C12 48.4(7) . . . . ?
Co1 Co2 C11 C12 120.6(5) . . . . ?
Ru1 Co2 C11 C12 50.4(4) . . . . ?
C5 Co2 C11 Co1 153.6(4) . . . . ?
C4 Co2 C11 Co1 41.4(4) . . . . ?
C6 Co2 C11 Co1 -72.2(5) . . . . ?
C12 Co2 C11 Co1 -120.6(5) . . . . ?
Ru1 Co2 C11 Co1 -70.16(17) . . . . ?
C5 Co2 C11 Co3 -142.1(5) . . . . ?
C4 Co2 C11 Co3 105.8(6) . . . . ?
C6 Co2 C11 Co3 -7.8(8) . . . . ?
C12 Co2 C11 Co3 -56.3(5) . . . . ?
Co1 Co2 C11 Co3 64.3(4) . . . . ?
Ru1 Co2 C11 Co3 -5.8(4) . . . . ?
C7 Co3 C11 C12 84.1(7) . . . . ?
C3 Co3 C11 C12 -162.8(6) . . . . ?
C8 Co3 C11 C12 -50.1(8) . . . . ?
Co1 Co3 C11 C12 -121.8(6) . . . . ?
Ru1 Co3 C11 C12 -51.6(5) . . . . ?
C7 Co3 C11 Co1 -154.2(5) . . . . ?
C3 Co3 C11 Co1 -41.0(5) . . . . ?
C8 Co3 C11 Co1 71.7(6) . . . . ?
C12 Co3 C11 Co1 121.8(6) . . . . ?
Ru1 Co3 C11 Co1 70.16(17) . . . . ?
C7 Co3 C11 Co2 141.5(6) . . . . ?
C3 Co3 C11 Co2 -105.3(6) . . . . ?
C8 Co3 C11 Co2 7.3(8) . . . . ?
C12 Co3 C11 Co2 57.4(5) . . . . ?
Co1 Co3 C11 Co2 -64.3(4) . . . . ?
Ru1 Co3 C11 Co2 5.8(4) . . . . ?
Co1 C11 C12 C13 176.9(7) . . . . ?
Co2 C11 C12 C13 112.0(9) . . . . ?
Co3 C11 C12 C13 -119.7(9) . . . . ?
Co1 C11 C12 Co3 -63.4(4) . . . . ?
Co2 C11 C12 Co3 -128.3(3) . . . . ?
Co1 C11 C12 Co2 64.9(4) . . . . ?
Co3 C11 C12 Co2 128.3(3) . . . . ?
Co1 C11 C12 Ru1 1.8(6) . . . . ?
Co2 C11 C12 Ru1 -63.1(4) . . . . ?
Co3 C11 C12 Ru1 65.2(3) . . . . ?
C7 Co3 C12 C11 -110.8(7) . . . . ?
C3 Co3 C12 C11 26.5(9) . . . . ?
C8 Co3 C12 C11 145.1(6) . . . . ?
Co1 Co3 C12 C11 42.4(5) . . . . ?
Ru1 Co3 C12 C11 113.2(6) . . . . ?
C7 Co3 C12 C13 9.2(10) . . . . ?
C3 Co3 C12 C13 146.5(9) . . . . ?
C8 Co3 C12 C13 -94.8(9) . . . . ?
C11 Co3 C12 C13 120.0(10) . . . . ?
Co1 Co3 C12 C13 162.4(8) . . . . ?
Ru1 Co3 C12 C13 -126.8(9) . . . . ?
C7 Co3 C12 Co2 -164.4(6) . . . . ?
C3 Co3 C12 Co2 -27.1(9) . . . . ?
C8 Co3 C12 Co2 91.6(5) . . . . ?
C11 Co3 C12 Co2 -53.6(5) . . . . ?
Co1 Co3 C12 Co2 -11.1(3) . . . . ?
Ru1 Co3 C12 Co2 59.6(3) . . . . ?
C7 Co3 C12 Ru1 136.0(5) . . . . ?
C3 Co3 C12 Ru1 -86.7(7) . . . . ?
C8 Co3 C12 Ru1 31.9(5) . . . . ?
C11 Co3 C12 Ru1 -113.2(6) . . . . ?
Co1 Co3 C12 Ru1 -70.76(18) . . . . ?
C5 Co2 C12 C11 109.4(6) . . . . ?
C4 Co2 C12 C11 -26.7(8) . . . . ?
C6 Co2 C12 C11 -146.3(5) . . . . ?
Co1 Co2 C12 C11 -43.3(4) . . . . ?
Ru1 Co2 C12 C11 -114.7(5) . . . . ?
C5 Co2 C12 C13 -10.0(9) . . . . ?
C4 Co2 C12 C13 -146.1(8) . . . . ?
C6 Co2 C12 C13 94.3(8) . . . . ?
C11 Co2 C12 C13 -119.4(9) . . . . ?
Co1 Co2 C12 C13 -162.8(8) . . . . ?
Ru1 Co2 C12 C13 125.8(8) . . . . ?
C5 Co2 C12 Co3 164.0(5) . . . . ?
C4 Co2 C12 Co3 27.9(8) . . . . ?
C6 Co2 C12 Co3 -91.8(5) . . . . ?
C11 Co2 C12 Co3 54.5(5) . . . . ?
Co1 Co2 C12 Co3 11.2(3) . . . . ?
Ru1 Co2 C12 Co3 -60.2(3) . . . . ?
C5 Co2 C12 Ru1 -135.8(4) . . . . ?
C4 Co2 C12 Ru1 88.1(6) . . . . ?
C6 Co2 C12 Ru1 -31.6(4) . . . . ?
C11 Co2 C12 Ru1 114.7(5) . . . . ?
Co1 Co2 C12 Ru1 71.40(16) . . . . ?
C9 Ru1 C12 C11 -0.1(19) . . . . ?
C10 Ru1 C12 C11 179.5(6) . . . . ?
C8 Ru1 C12 C11 -89.3(6) . . . . ?
C6 Ru1 C12 C11 86.4(6) . . . . ?
Co2 Ru1 C12 C11 60.9(5) . . . . ?
Co3 Ru1 C12 C11 -63.5(5) . . . . ?
Co1 Ru1 C12 C11 -1.3(5) . . . . ?
C9 Ru1 C12 C13 -174.9(14) . . . . ?
C10 Ru1 C12 C13 4.7(9) . . . . ?
C8 Ru1 C12 C13 96.0(8) . . . . ?
C6 Ru1 C12 C13 -88.4(8) . . . . ?
Co2 Ru1 C12 C13 -113.8(9) . . . . ?
Co3 Ru1 C12 C13 121.7(9) . . . . ?
Co1 Ru1 C12 C13 -176.0(9) . . . . ?
C9 Ru1 C12 Co3 63.4(17) . . . . ?
C10 Ru1 C12 Co3 -117.0(4) . . . . ?
C8 Ru1 C12 Co3 -25.7(4) . . . . ?
C6 Ru1 C12 Co3 149.9(3) . . . . ?
Co2 Ru1 C12 Co3 124.5(3) . . . . ?
Co1 Ru1 C12 Co3 62.26(18) . . . . ?
C9 Ru1 C12 Co2 -61.1(16) . . . . ?
C10 Ru1 C12 Co2 118.6(4) . . . . ?
C8 Ru1 C12 Co2 -150.2(4) . . . . ?
C6 Ru1 C12 Co2 25.5(3) . . . . ?
Co3 Ru1 C12 Co2 -124.5(3) . . . . ?
Co1 Ru1 C12 Co2 -62.20(17) . . . . ?
C11 C12 C13 C15 -167.8(10) . . . . ?
Co3 C12 C13 C15 102.5(12) . . . . ?
Co2 C12 C13 C15 -84.2(12) . . . . ?
Ru1 C12 C13 C15 6.0(15) . . . . ?
C11 C12 C13 C14 11.5(14) . . . . ?
Co3 C12 C13 C14 -78.2(11) . . . . ?
Co2 C12 C13 C14 95.1(10) . . . . ?
Ru1 C12 C13 C14 -174.7(8) . . . . ?
C32 Ru2 Co6 C30 0.8(9) . . . . ?
C33 Ru2 Co6 C30 -109.3(8) . . . . ?
C29 Ru2 Co6 C30 135.7(8) . . . . ?
C35 Ru2 Co6 C30 77.3(8) . . . . ?
C31 Ru2 Co6 C30 -54.4(9) . . . . ?
Co5 Ru2 Co6 C30 117.1(8) . . . . ?
Co4 Ru2 Co6 C30 166.0(8) . . . . ?
C32 Ru2 Co6 C31 55.3(5) . . . . ?
C33 Ru2 Co6 C31 -54.9(5) . . . . ?
C29 Ru2 Co6 C31 -169.8(5) . . . . ?
C35 Ru2 Co6 C31 131.8(5) . . . . ?
Co5 Ru2 Co6 C31 171.5(4) . . . . ?
Co4 Ru2 Co6 C31 -139.5(4) . . . . ?
C32 Ru2 Co6 C26 151.8(5) . . . . ?
C33 Ru2 Co6 C26 41.7(5) . . . . ?
C29 Ru2 Co6 C26 -73.3(5) . . . . ?
C35 Ru2 Co6 C26 -131.7(4) . . . . ?
C31 Ru2 Co6 C26 96.5(5) . . . . ?
Co5 Ru2 Co6 C26 -92.0(3) . . . . ?
Co4 Ru2 Co6 C26 -43.0(3) . . . . ?
C32 Ru2 Co6 C34 -113.3(4) . . . . ?
C33 Ru2 Co6 C34 136.5(4) . . . . ?
C29 Ru2 Co6 C34 21.5(4) . . . . ?
C35 Ru2 Co6 C34 -36.9(4) . . . . ?
C31 Ru2 Co6 C34 -168.6(4) . . . . ?
Co5 Ru2 Co6 C34 2.9(2) . . . . ?
Co4 Ru2 Co6 C34 51.8(2) . . . . ?
C32 Ru2 Co6 C35 -76.5(5) . . . . ?
C33 Ru2 Co6 C35 173.4(4) . . . . ?
C29 Ru2 Co6 C35 58.4(5) . . . . ?
C31 Ru2 Co6 C35 -131.8(5) . . . . ?
Co5 Ru2 Co6 C35 39.7(3) . . . . ?
Co4 Ru2 Co6 C35 88.7(3) . . . . ?
C32 Ru2 Co6 Co4 -165.2(4) . . . . ?
C33 Ru2 Co6 Co4 84.6(3) . . . . ?
C29 Ru2 Co6 Co4 -30.3(4) . . . . ?
C35 Ru2 Co6 Co4 -88.7(3) . . . . ?
C31 Ru2 Co6 Co4 139.5(4) . . . . ?
Co5 Ru2 Co6 Co4 -48.97(5) . . . . ?
C30 Co6 Co4 C25 128.2(7) . . . . ?
C31 Co6 Co4 C25 -24.3(5) . . . . ?
C26 Co6 Co4 C25 62.2(6) . . . . ?
C34 Co6 Co4 C25 -156.4(5) . . . . ?
C35 Co6 Co4 C25 -120.0(5) . . . . ?
Ru2 Co6 Co4 C25 -62.6(4) . . . . ?
C30 Co6 Co4 C24 2.1(7) . . . . ?
C31 Co6 Co4 C24 -150.4(5) . . . . ?
C26 Co6 Co4 C24 -64.0(6) . . . . ?
C34 Co6 Co4 C24 77.5(5) . . . . ?
C35 Co6 Co4 C24 113.9(5) . . . . ?
Ru2 Co6 Co4 C24 171.3(4) . . . . ?
C30 Co6 Co4 C34 -75.4(6) . . . . ?
C31 Co6 Co4 C34 132.2(5) . . . . ?
C26 Co6 Co4 C34 -141.4(5) . . . . ?
C35 Co6 Co4 C34 36.5(4) . . . . ?
Ru2 Co6 Co4 C34 93.8(3) . . . . ?
C30 Co6 Co4 C26 66.1(7) . . . . ?
C31 Co6 Co4 C26 -86.4(5) . . . . ?
C34 Co6 Co4 C26 141.4(5) . . . . ?
C35 Co6 Co4 C26 177.9(5) . . . . ?
Ru2 Co6 Co4 C26 -124.7(4) . . . . ?
C30 Co6 Co4 Co5 -117.9(6) . . . . ?
C31 Co6 Co4 Co5 89.6(3) . . . . ?
C26 Co6 Co4 Co5 176.0(4) . . . . ?
C34 Co6 Co4 Co5 -42.5(3) . . . . ?
C35 Co6 Co4 Co5 -6.1(2) . . . . ?
Ru2 Co6 Co4 Co5 51.29(5) . . . . ?
C30 Co6 Co4 Ru2 -169.2(6) . . . . ?
C31 Co6 Co4 Ru2 38.3(3) . . . . ?
C26 Co6 Co4 Ru2 124.7(4) . . . . ?
C34 Co6 Co4 Ru2 -93.8(3) . . . . ?
C35 Co6 Co4 Ru2 -57.4(2) . . . . ?
C32 Ru2 Co4 C25 -138.8(15) . . . . ?
C33 Ru2 Co4 C25 17.1(6) . . . . ?
C29 Ru2 Co4 C25 -71.3(5) . . . . ?
C35 Ru2 Co4 C25 -170.5(5) . . . . ?
C31 Ru2 Co4 C25 104.6(5) . . . . ?
Co6 Ru2 Co4 C25 130.9(4) . . . . ?
Co5 Ru2 Co4 C25 -114.6(4) . . . . ?
C32 Ru2 Co4 C24 -9(3) . . . . ?
C33 Ru2 Co4 C24 147(2) . . . . ?
C29 Ru2 Co4 C24 59(2) . . . . ?
C35 Ru2 Co4 C24 -40(2) . . . . ?
C31 Ru2 Co4 C24 -125(2) . . . . ?
Co6 Ru2 Co4 C24 -99(2) . . . . ?
Co5 Ru2 Co4 C24 16(2) . . . . ?
C32 Ru2 Co4 C34 32.6(14) . . . . ?
C33 Ru2 Co4 C34 -171.5(5) . . . . ?
C29 Ru2 Co4 C34 100.1(4) . . . . ?
C35 Ru2 Co4 C34 1.0(4) . . . . ?
C31 Ru2 Co4 C34 -84.0(4) . . . . ?
Co6 Ru2 Co4 C34 -57.7(3) . . . . ?
Co5 Ru2 Co4 C34 56.8(3) . . . . ?
C32 Ru2 Co4 C26 127.5(14) . . . . ?
C33 Ru2 Co4 C26 -76.5(5) . . . . ?
C29 Ru2 Co4 C26 -164.9(4) . . . . ?
C35 Ru2 Co4 C26 95.9(4) . . . . ?
C31 Ru2 Co4 C26 10.9(4) . . . . ?
Co6 Ru2 Co4 C26 37.3(3) . . . . ?
Co5 Ru2 Co4 C26 151.8(3) . . . . ?
C32 Ru2 Co4 Co6 90.3(14) . . . . ?
C33 Ru2 Co4 Co6 -113.8(4) . . . . ?
C29 Ru2 Co4 Co6 157.8(3) . . . . ?
C35 Ru2 Co4 Co6 58.6(2) . . . . ?
C31 Ru2 Co4 Co6 -26.4(3) . . . . ?
Co5 Ru2 Co4 Co6 114.48(6) . . . . ?
C32 Ru2 Co4 Co5 -24.2(14) . . . . ?
C33 Ru2 Co4 Co5 131.7(4) . . . . ?
C29 Ru2 Co4 Co5 43.3(3) . . . . ?
C35 Ru2 Co4 Co5 -55.8(2) . . . . ?
C31 Ru2 Co4 Co5 -140.8(3) . . . . ?
Co6 Ru2 Co4 Co5 -114.48(6) . . . . ?
C25 Co4 Co5 C28 -69.3(5) . . . . ?
C24 Co4 Co5 C28 39.3(5) . . . . ?
C34 Co4 Co5 C28 122.9(5) . . . . ?
C26 Co4 Co5 C28 170.4(6) . . . . ?
Co6 Co4 Co5 C28 166.0(4) . . . . ?
Ru2 Co4 Co5 C28 -142.9(4) . . . . ?
C25 Co4 Co5 C27 -154.9(14) . . . . ?
C24 Co4 Co5 C27 -46.4(14) . . . . ?
C34 Co4 Co5 C27 37.3(14) . . . . ?
C26 Co4 Co5 C27 84.8(15) . . . . ?
Co6 Co4 Co5 C27 80.3(14) . . . . ?
Ru2 Co4 Co5 C27 131.4(14) . . . . ?
C25 Co4 Co5 C29 25.7(5) . . . . ?
C24 Co4 Co5 C29 134.3(5) . . . . ?
C34 Co4 Co5 C29 -142.1(4) . . . . ?
C26 Co4 Co5 C29 -94.6(6) . . . . ?
Co6 Co4 Co5 C29 -99.1(3) . . . . ?
Ru2 Co4 Co5 C29 -47.9(3) . . . . ?
C25 Co4 Co5 C35 131.0(4) . . . . ?
C24 Co4 Co5 C35 -120.4(4) . . . . ?
C34 Co4 Co5 C35 -36.8(4) . . . . ?
C26 Co4 Co5 C35 10.8(5) . . . . ?
Co6 Co4 Co5 C35 6.3(2) . . . . ?
Ru2 Co4 Co5 C35 57.4(2) . . . . ?
C25 Co4 Co5 C34 167.8(4) . . . . ?
C24 Co4 Co5 C34 -83.6(4) . . . . ?
C26 Co4 Co5 C34 47.5(5) . . . . ?
Co6 Co4 Co5 C34 43.1(3) . . . . ?
Ru2 Co4 Co5 C34 94.2(3) . . . . ?
C25 Co4 Co5 Ru2 73.6(3) . . . . ?
C24 Co4 Co5 Ru2 -177.8(3) . . . . ?
C34 Co4 Co5 Ru2 -94.2(3) . . . . ?
C26 Co4 Co5 Ru2 -46.6(5) . . . . ?
Co6 Co4 Co5 Ru2 -51.12(5) . . . . ?
C32 Ru2 Co5 C28 -136.8(6) . . . . ?
C33 Ru2 Co5 C28 -24.7(7) . . . . ?
C29 Ru2 Co5 C28 -64.4(6) . . . . ?
C35 Ru2 Co5 C28 138.1(6) . . . . ?
C31 Ru2 Co5 C28 104.4(6) . . . . ?
Co6 Ru2 Co5 C28 96.8(5) . . . . ?
Co4 Ru2 Co5 C28 48.6(5) . . . . ?
C32 Ru2 Co5 C27 7.6(6) . . . . ?
C33 Ru2 Co5 C27 119.7(6) . . . . ?
C29 Ru2 Co5 C27 80.0(6) . . . . ?
C35 Ru2 Co5 C27 -77.5(5) . . . . ?
C31 Ru2 Co5 C27 -111.2(6) . . . . ?
Co6 Ru2 Co5 C27 -118.8(4) . . . . ?
Co4 Ru2 Co5 C27 -167.0(4) . . . . ?
C32 Ru2 Co5 C29 -72.4(5) . . . . ?
C33 Ru2 Co5 C29 39.8(6) . . . . ?
C35 Ru2 Co5 C29 -157.5(5) . . . . ?
C31 Ru2 Co5 C29 168.8(5) . . . . ?
Co6 Ru2 Co5 C29 161.2(4) . . . . ?
Co4 Ru2 Co5 C29 113.0(4) . . . . ?
C32 Ru2 Co5 C35 85.1(5) . . . . ?
C33 Ru2 Co5 C35 -162.7(6) . . . . ?
C29 Ru2 Co5 C35 157.5(5) . . . . ?
C31 Ru2 Co5 C35 -33.7(5) . . . . ?
Co6 Ru2 Co5 C35 -41.3(3) . . . . ?
Co4 Ru2 Co5 C35 -89.5(3) . . . . ?
C32 Ru2 Co5 C34 123.6(4) . . . . ?
C33 Ru2 Co5 C34 -124.3(5) . . . . ?
C29 Ru2 Co5 C34 -164.1(4) . . . . ?
C35 Ru2 Co5 C34 38.4(4) . . . . ?
C31 Ru2 Co5 C34 4.7(4) . . . . ?
Co6 Ru2 Co5 C34 -2.9(2) . . . . ?
Co4 Ru2 Co5 C34 -51.1(2) . . . . ?
C32 Ru2 Co5 Co4 174.6(4) . . . . ?
C33 Ru2 Co5 Co4 -73.3(5) . . . . ?
C29 Ru2 Co5 Co4 -113.0(4) . . . . ?
C35 Ru2 Co5 Co4 89.5(3) . . . . ?
C31 Ru2 Co5 Co4 55.8(3) . . . . ?
Co6 Ru2 Co5 Co4 48.18(5) . . . . ?
C33 Ru2 C32 O32 -8(8) . . . . ?
C29 Ru2 C32 O32 82(8) . . . . ?
C35 Ru2 C32 O32 178(100) . . . . ?
C31 Ru2 C32 O32 -96(8) . . . . ?
Co6 Ru2 C32 O32 -130(8) . . . . ?
Co5 Ru2 C32 O32 126(8) . . . . ?
Co4 Ru2 C32 O32 148(7) . . . . ?
C31 Co6 C30 O30 16(16) . . . . ?
C26 Co6 C30 O30 -88(16) . . . . ?
C34 Co6 C30 O30 168(16) . . . . ?
C35 Co6 C30 O30 124(16) . . . . ?
Co4 Co6 C30 O30 -138(16) . . . . ?
Ru2 Co6 C30 O30 63(16) . . . . ?
C30 Co6 C31 O31 -22.9(19) . . . . ?
C26 Co6 C31 O31 84.1(19) . . . . ?
C34 Co6 C31 O31 -162.8(16) . . . . ?
C35 Co6 C31 O31 -141.0(18) . . . . ?
Co4 Co6 C31 O31 140.0(18) . . . . ?
Ru2 Co6 C31 O31 -179(2) . . . . ?
C30 Co6 C31 Ru2 156.3(4) . . . . ?
C26 Co6 C31 Ru2 -96.6(4) . . . . ?
C34 Co6 C31 Ru2 16.5(6) . . . . ?
C35 Co6 C31 Ru2 38.3(3) . . . . ?
Co4 Co6 C31 Ru2 -40.7(3) . . . . ?
C32 Ru2 C31 O31 42.5(12) . . . . ?
C33 Ru2 C31 O31 -48.3(11) . . . . ?
C29 Ru2 C31 O31 -120(2) . . . . ?
C35 Ru2 C31 O31 143.0(11) . . . . ?
Co6 Ru2 C31 O31 179.5(13) . . . . ?
Co5 Ru2 C31 O31 168.4(9) . . . . ?
Co4 Ru2 C31 O31 -148.4(11) . . . . ?
C32 Ru2 C31 Co6 -137.0(4) . . . . ?
C33 Ru2 C31 Co6 132.2(4) . . . . ?
C29 Ru2 C31 Co6 60(3) . . . . ?
C35 Ru2 C31 Co6 -36.6(4) . . . . ?
Co5 Ru2 C31 Co6 -11.2(5) . . . . ?
Co4 Ru2 C31 Co6 32.1(3) . . . . ?
C32 Ru2 C33 O33 -47(80) . . . . ?
C29 Ru2 C33 O33 -140(80) . . . . ?
C35 Ru2 C33 O33 106(79) . . . . ?
C31 Ru2 C33 O33 48(80) . . . . ?
Co6 Ru2 C33 O33 82(80) . . . . ?
Co5 Ru2 C33 O33 -168(100) . . . . ?
Co4 Ru2 C33 O33 138(79) . . . . ?
C30 Co6 C26 O26 36.2(19) . . . . ?
C31 Co6 C26 O26 -67.9(18) . . . . ?
C34 Co6 C26 O26 151.2(18) . . . . ?
C35 Co6 C26 O26 177.5(16) . . . . ?
Co4 Co6 C26 O26 -180(2) . . . . ?
Ru2 Co6 C26 O26 -129.8(18) . . . . ?
C30 Co6 C26 Co4 -144.0(4) . . . . ?
C31 Co6 C26 Co4 112.0(4) . . . . ?
C34 Co6 C26 Co4 -29.0(4) . . . . ?
C35 Co6 C26 Co4 -2.7(6) . . . . ?
Ru2 Co6 C26 Co4 50.1(3) . . . . ?
C25 Co4 C26 O26 48.7(13) . . . . ?
C24 Co4 C26 O26 -49.9(13) . . . . ?
C34 Co4 C26 O26 -149.2(12) . . . . ?
Co6 Co4 C26 O26 179.9(15) . . . . ?
Co5 Co4 C26 O26 173.8(9) . . . . ?
Ru2 Co4 C26 O26 135.3(12) . . . . ?
C25 Co4 C26 Co6 -131.1(4) . . . . ?
C24 Co4 C26 Co6 130.2(4) . . . . ?
C34 Co4 C26 Co6 30.9(4) . . . . ?
Co5 Co4 C26 Co6 -6.1(6) . . . . ?
Ru2 Co4 C26 Co6 -44.6(3) . . . . ?
C24 Co4 C25 O25 -68(34) . . . . ?
C34 Co4 C25 O25 81(34) . . . . ?
C26 Co4 C25 O25 -164(34) . . . . ?
Co6 Co4 C25 O25 155(34) . . . . ?
Co5 Co4 C25 O25 50(34) . . . . ?
Ru2 Co4 C25 O25 106(34) . . . . ?
C25 Co4 C24 O24 -89(16) . . . . ?
C34 Co4 C24 O24 101(16) . . . . ?
C26 Co4 C24 O24 5(16) . . . . ?
Co6 Co4 C24 O24 47(16) . . . . ?
Co5 Co4 C24 O24 156(16) . . . . ?
Ru2 Co4 C24 O24 141(15) . . . . ?
C28 Co5 C29 O29 -49.3(15) . . . . ?
C27 Co5 C29 O29 52.9(15) . . . . ?
C35 Co5 C29 O29 157.2(14) . . . . ?
C34 Co5 C29 O29 -163.9(12) . . . . ?
Co4 Co5 C29 O29 -127.2(14) . . . . ?
Ru2 Co5 C29 O29 176.1(16) . . . . ?
C28 Co5 C29 Ru2 134.6(4) . . . . ?
C27 Co5 C29 Ru2 -123.2(4) . . . . ?
C35 Co5 C29 Ru2 -18.9(4) . . . . ?
C34 Co5 C29 Ru2 20.0(5) . . . . ?
Co4 Co5 C29 Ru2 56.7(2) . . . . ?
C32 Ru2 C29 O29 -57.6(15) . . . . ?
C33 Ru2 C29 O29 33.4(15) . . . . ?
C35 Ru2 C29 O29 -158.7(14) . . . . ?
C31 Ru2 C29 O29 105(3) . . . . ?
Co6 Ru2 C29 O29 158.3(12) . . . . ?
Co5 Ru2 C29 O29 -176.0(16) . . . . ?
Co4 Ru2 C29 O29 133.7(14) . . . . ?
C32 Ru2 C29 Co5 118.4(4) . . . . ?
C33 Ru2 C29 Co5 -150.6(4) . . . . ?
C35 Ru2 C29 Co5 17.2(4) . . . . ?
C31 Ru2 C29 Co5 -79(3) . . . . ?
Co6 Ru2 C29 Co5 -25.7(5) . . . . ?
Co4 Ru2 C29 Co5 -50.3(2) . . . . ?
C27 Co5 C28 O28 -13(9) . . . . ?
C29 Co5 C28 O28 91(9) . . . . ?
C35 Co5 C28 O28 -141(8) . . . . ?
C34 Co5 C28 O28 -137(9) . . . . ?
Co4 Co5 C28 O28 -178(9) . . . . ?
Ru2 Co5 C28 O28 138(9) . . . . ?
C28 Co5 C27 O27 -105(12) . . . . ?
C29 Co5 C27 O27 157(12) . . . . ?
C35 Co5 C27 O27 48(12) . . . . ?
C34 Co5 C27 O27 9(13) . . . . ?
Co4 Co5 C27 O27 -23(13) . . . . ?
Ru2 Co5 C27 O27 102(12) . . . . ?
C25 Co4 C34 C35 24.6(17) . . . . ?
C24 Co4 C34 C35 173.6(7) . . . . ?
C26 Co4 C34 C35 -90.6(7) . . . . ?
Co6 Co4 C34 C35 -63.2(6) . . . . ?
Co5 Co4 C34 C35 60.5(6) . . . . ?
Ru2 Co4 C34 C35 -1.4(6) . . . . ?
C25 Co4 C34 Co6 87.7(14) . . . . ?
C24 Co4 C34 Co6 -123.2(4) . . . . ?
C26 Co4 C34 Co6 -27.5(3) . . . . ?
Co5 Co4 C34 Co6 123.7(3) . . . . ?
Ru2 Co4 C34 Co6 61.75(14) . . . . ?
C25 Co4 C34 Co5 -36.0(15) . . . . ?
C24 Co4 C34 Co5 113.1(4) . . . . ?
C26 Co4 C34 Co5 -151.2(3) . . . . ?
Co6 Co4 C34 Co5 -123.7(3) . . . . ?
Ru2 Co4 C34 Co5 -61.96(15) . . . . ?
C30 Co6 C34 C35 -102.8(6) . . . . ?
C31 Co6 C34 C35 34.1(8) . . . . ?
C26 Co6 C34 C35 148.6(5) . . . . ?
Co4 Co6 C34 C35 117.9(5) . . . . ?
Ru2 Co6 C34 C35 48.7(4) . . . . ?
C30 Co6 C34 Co4 139.4(4) . . . . ?
C31 Co6 C34 Co4 -83.8(6) . . . . ?
C26 Co6 C34 Co4 30.8(4) . . . . ?
C35 Co6 C34 Co4 -117.9(5) . . . . ?
Ru2 Co6 C34 Co4 -69.14(18) . . . . ?
C30 Co6 C34 Co5 -155.5(5) . . . . ?
C31 Co6 C34 Co5 -18.6(8) . . . . ?
C26 Co6 C34 Co5 95.9(5) . . . . ?
C35 Co6 C34 Co5 -52.7(5) . . . . ?
Co4 Co6 C34 Co5 65.2(3) . . . . ?
Ru2 Co6 C34 Co5 -4.0(3) . . . . ?
C28 Co5 C34 C35 -176.8(6) . . . . ?
C27 Co5 C34 C35 71.5(6) . . . . ?
C29 Co5 C34 C35 -66.7(6) . . . . ?
Co4 Co5 C34 C35 -118.4(5) . . . . ?
Ru2 Co5 C34 C35 -50.3(4) . . . . ?
C28 Co5 C34 Co4 -58.4(5) . . . . ?
C27 Co5 C34 Co4 -170.1(4) . . . . ?
C29 Co5 C34 Co4 51.7(5) . . . . ?
C35 Co5 C34 Co4 118.4(5) . . . . ?
Ru2 Co5 C34 Co4 68.15(18) . . . . ?
C28 Co5 C34 Co6 -122.6(5) . . . . ?
C27 Co5 C34 Co6 125.7(5) . . . . ?
C29 Co5 C34 Co6 -12.5(7) . . . . ?
C35 Co5 C34 Co6 54.2(4) . . . . ?
Co4 Co5 C34 Co6 -64.2(3) . . . . ?
Ru2 Co5 C34 Co6 4.0(3) . . . . ?
Co4 C34 C35 C36 175.8(7) . . . . ?
Co6 C34 C35 C36 110.8(8) . . . . ?
Co5 C34 C35 C36 -118.8(8) . . . . ?
Co4 C34 C35 Co5 -65.4(4) . . . . ?
Co6 C34 C35 Co5 -130.4(3) . . . . ?
Co4 C34 C35 Co6 65.0(4) . . . . ?
Co5 C34 C35 Co6 130.4(3) . . . . ?
Co4 C34 C35 Ru2 1.8(7) . . . . ?
Co6 C34 C35 Ru2 -63.2(4) . . . . ?
Co5 C34 C35 Ru2 67.2(4) . . . . ?
C28 Co5 C35 C34 5.6(10) . . . . ?
C27 Co5 C35 C34 -122.2(6) . . . . ?
C29 Co5 C35 C34 131.9(5) . . . . ?
Co4 Co5 C35 C34 43.7(4) . . . . ?
Ru2 Co5 C35 C34 113.2(5) . . . . ?
C28 Co5 C35 C36 123.4(10) . . . . ?
C27 Co5 C35 C36 -4.5(9) . . . . ?
C29 Co5 C35 C36 -110.4(8) . . . . ?
C34 Co5 C35 C36 117.8(9) . . . . ?
Co4 Co5 C35 C36 161.4(8) . . . . ?
Ru2 Co5 C35 C36 -129.0(9) . . . . ?
C28 Co5 C35 Co6 -46.1(10) . . . . ?
C27 Co5 C35 Co6 -173.9(5) . . . . ?
C29 Co5 C35 Co6 80.2(5) . . . . ?
C34 Co5 C35 Co6 -51.7(5) . . . . ?
Co4 Co5 C35 Co6 -8.0(3) . . . . ?
Ru2 Co5 C35 Co6 61.5(3) . . . . ?
C28 Co5 C35 Ru2 -107.6(8) . . . . ?
C27 Co5 C35 Ru2 124.5(4) . . . . ?
C29 Co5 C35 Ru2 18.6(4) . . . . ?
C34 Co5 C35 Ru2 -113.2(5) . . . . ?
Co4 Co5 C35 Ru2 -69.55(17) . . . . ?
C30 Co6 C35 C34 95.7(6) . . . . ?
C31 Co6 C35 C34 -157.2(5) . . . . ?
C26 Co6 C35 C34 -42.5(7) . . . . ?
Co4 Co6 C35 C34 -44.7(4) . . . . ?
Ru2 Co6 C35 C34 -115.7(5) . . . . ?
C30 Co6 C35 C36 -21.5(9) . . . . ?
C31 Co6 C35 C36 85.7(8) . . . . ?
C26 Co6 C35 C36 -159.6(7) . . . . ?
C34 Co6 C35 C36 -117.2(9) . . . . ?
Co4 Co6 C35 C36 -161.9(7) . . . . ?
Ru2 Co6 C35 C36 127.1(8) . . . . ?
C30 Co6 C35 Co5 148.6(5) . . . . ?
C31 Co6 C35 Co5 -104.3(5) . . . . ?
C26 Co6 C35 Co5 10.4(7) . . . . ?
C34 Co6 C35 Co5 52.9(5) . . . . ?
Co4 Co6 C35 Co5 8.2(3) . . . . ?
Ru2 Co6 C35 Co5 -62.8(3) . . . . ?
C30 Co6 C35 Ru2 -148.6(4) . . . . ?
C31 Co6 C35 Ru2 -41.4(4) . . . . ?
C26 Co6 C35 Ru2 73.3(5) . . . . ?
C34 Co6 C35 Ru2 115.7(5) . . . . ?
Co4 Co6 C35 Ru2 71.00(16) . . . . ?
C32 Ru2 C35 C34 -174.8(6) . . . . ?
C33 Ru2 C35 C34 33(2) . . . . ?
C29 Ru2 C35 C34 -80.5(6) . . . . ?
C31 Ru2 C35 C34 90.9(6) . . . . ?
Co6 Ru2 C35 C34 60.1(5) . . . . ?
Co5 Ru2 C35 C34 -64.0(5) . . . . ?
Co4 Ru2 C35 C34 -1.3(5) . . . . ?
C32 Ru2 C35 C36 11.7(8) . . . . ?
C33 Ru2 C35 C36 -140.5(17) . . . . ?
C29 Ru2 C35 C36 106.0(8) . . . . ?
C31 Ru2 C35 C36 -82.6(8) . . . . ?
Co6 Ru2 C35 C36 -113.4(8) . . . . ?
Co5 Ru2 C35 C36 122.5(9) . . . . ?
Co4 Ru2 C35 C36 -174.8(8) . . . . ?
C32 Ru2 C35 Co5 -110.8(3) . . . . ?
C33 Ru2 C35 Co5 97.0(17) . . . . ?
C29 Ru2 C35 Co5 -16.5(4) . . . . ?
C31 Ru2 C35 Co5 154.9(3) . . . . ?
Co6 Ru2 C35 Co5 124.1(3) . . . . ?
Co4 Ru2 C35 Co5 62.71(18) . . . . ?
C32 Ru2 C35 Co6 125.1(3) . . . . ?
C33 Ru2 C35 Co6 -27.1(18) . . . . ?
C29 Ru2 C35 Co6 -140.6(3) . . . . ?
C31 Ru2 C35 Co6 30.8(3) . . . . ?
Co5 Ru2 C35 Co6 -124.1(3) . . . . ?
Co4 Ru2 C35 Co6 -61.37(17) . . . . ?
C34 C35 C36 C38 -163.7(13) . . . . ?
Co5 C35 C36 C38 108.4(13) . . . . ?
Co6 C35 C36 C38 -82.4(13) . . . . ?
Ru2 C35 C36 C38 8.8(16) . . . . ?
C34 C35 C36 C37 21.1(15) . . . . ?
Co5 C35 C36 C37 -66.8(13) . . . . ?
Co6 C35 C36 C37 102.4(11) . . . . ?
Ru2 C35 C36 C37 -166.4(9) . . . . ?
C18 N1 C16 C17 -47.1(17) . . . . ?
C20 N1 C16 C17 -175.8(12) . . . . ?
C22 N1 C16 C17 65.8(14) . . . . ?
C20 N1 C18 C19 57.9(15) . . . . ?
C16 N1 C18 C19 -67.7(15) . . . . ?
C22 N1 C18 C19 177.1(11) . . . . ?
C18 N1 C20 C21 53.9(15) . . . . ?
C16 N1 C20 C21 -176.5(11) . . . . ?
C22 N1 C20 C21 -60.7(14) . . . . ?
C18 N1 C22 C23 -178.4(11) . . . . ?
C20 N1 C22 C23 -56.8(14) . . . . ?
C16 N1 C22 C23 60.0(13) . . . . ?
C45 N2 C41 C42 -41(4) . . . . ?
C43 N2 C41 C42 88(4) . . . . ?
C39 N2 C41 C42 -163(3) . . . . ?
C41 N2 C43 C44 44(4) . . . . ?
C45 N2 C43 C44 173(3) . . . . ?
C39 N2 C43 C44 -75(4) . . . . ?
C41 N2 C45 C46 -70(4) . . . . ?
C43 N2 C45 C46 162(3) . . . . ?
C39 N2 C45 C46 56(4) . . . . ?
C41 N2 C39 C40 -171(3) . . . . ?
C45 N2 C39 C40 63(3) . . . . ?
C43 N2 C39 C40 -54(3) . . . . ?
